data_7120352
loop_
_publ_author_name
'Fernandez Ariza, Javier'
'Krick Calderon, Rafael M.'
'Perles, Josefina'
'Rodriguez Morgade, Maria Salome'
'Guldi, Dirk M.'
'Torres, Tom\'as'

_publ_section_title
;
 Tri- and Hexaferrocenyl- Substituted Subphthalocyanines in Quest for the
 Optimum Electron Donor-Acceptor Distance
;
_journal_name_full 'Chem. Commun.'
_journal_paper_doi 10.1039/C7CC04726F
_journal_year 2017
_chemical_formula_moiety 'C94 H73 B Fe6 N6 O, C60, 3.125 C7H8'
_chemical_formula_sum 'C175.88 H98 B Fe6 N6 O'
_chemical_formula_weight 2657.01
_space_group_crystal_system monoclinic
_space_group_IT_number 14
_space_group_name_Hall '-P 2ybc'
_space_group_name_H-M_alt 'P 1 21/c 1'
_symmetry_space_group_name_Hall '-P 2ybc'
_symmetry_space_group_name_H-M 'P 1 21/c 1'
_atom_sites_solution_hydrogens geom
_audit_update_record
;
2017-05-22 deposited with the CCDC.
2017-06-26 downloaded from the CCDC.
;
_cell_angle_alpha 90
_cell_angle_beta 107.644(2)
_cell_angle_gamma 90
_cell_formula_units_Z 4
_cell_length_a 18.5020(12)
_cell_length_b 24.5206(13)
_cell_length_c 26.9051(17)
_cell_measurement_reflns_used 9849
_cell_measurement_temperature 200.(2)
_cell_measurement_theta_max 25.9354
_cell_measurement_theta_min 2.2294
_cell_volume 11632.1(12)
_computing_cell_refinement 'Bruker SAINT'
_computing_data_collection 'Bruker APEX2'
_computing_data_reduction 'Bruker SAINT'
_computing_molecular_graphics 'Bruker SHELXTL'
_computing_publication_material 'Bruker SHELXTL'
_computing_structure_refinement 'SHELXL-2014 (Sheldrick 2014)'
_computing_structure_solution 'SHELXS-97 (Sheldrick 2008)'
_diffrn_ambient_temperature 200.(2)
_diffrn_measured_fraction_theta_full 1.000
_diffrn_measured_fraction_theta_max 1.000
_diffrn_measurement_device_type 'Bruker Kappa Apex II'
_diffrn_measurement_method '\f and \w scans'
_diffrn_radiation_type 'Mo K\a'
_diffrn_radiation_wavelength 0.71073
_diffrn_reflns_av_R_equivalents 0.0587
_diffrn_reflns_av_unetI/netI 0.0437
_diffrn_reflns_limit_h_max 22
_diffrn_reflns_limit_h_min -22
_diffrn_reflns_limit_k_max 29
_diffrn_reflns_limit_k_min -29
_diffrn_reflns_limit_l_max 32
_diffrn_reflns_limit_l_min -32
_diffrn_reflns_number 145221
_diffrn_reflns_theta_full 25.35
_diffrn_reflns_theta_max 25.35
_diffrn_reflns_theta_min 1.15
_exptl_absorpt_coefficient_mu 0.797
_exptl_absorpt_correction_T_max 0.962
_exptl_absorpt_correction_T_min 0.743
_exptl_absorpt_correction_type multi-scan
_exptl_absorpt_process_details sadabs
_exptl_crystal_colour purple
_exptl_crystal_density_diffrn 1.517
_exptl_crystal_density_method 'not measured'
_exptl_crystal_description plate
_exptl_crystal_F_000 5457
_exptl_crystal_size_max 0.400
_exptl_crystal_size_mid 0.260
_exptl_crystal_size_min 0.050
_refine_diff_density_max 6.232
_refine_diff_density_min -1.849
_refine_ls_extinction_method none
_refine_ls_goodness_of_fit_ref 1.035
_refine_ls_hydrogen_treatment constr
_refine_ls_matrix_type full
_refine_ls_number_parameters 1087
_refine_ls_number_reflns 21316
_refine_ls_number_restraints 1
_refine_ls_restrained_S_all 1.035
_refine_ls_R_factor_all 0.1981
_refine_ls_R_factor_gt 0.1581
_refine_ls_shift/su_max 0.001
_refine_ls_shift/su_mean 0.000
_refine_ls_structure_factor_coef Fsqd
_refine_ls_weighting_details 'w=1/[\s^2^(Fo^2^)+(0.5000P)^2^] where P=(Fo^2^+2Fc^2^)/3'
_refine_ls_weighting_scheme calc
_refine_ls_wR_factor_gt 0.4650
_refine_ls_wR_factor_ref 0.5416
_reflns_number_gt 14038
_reflns_number_total 21316
_reflns_threshold_expression 'I > 2\s(I)'
_cod_data_source_file c7cc04726f2.cif
_cod_data_source_block Fc6SubPcSQ
_cod_database_code 7120352

loop_
_space_group_symop_operation_xyz
'x, y, z'
'-x, y+1/2, -z+1/2'
'-x, -y, -z'
'x, -y-1/2, z-1/2'

loop_
_atom_site_type_symbol
_atom_site_label
_atom_site_fract_x
_atom_site_fract_y
_atom_site_fract_z
_atom_site_U_iso_or_equiv
_atom_site_adp_type
_atom_site_calc_flag
_atom_site_refinement_flags_adp
_atom_site_refinement_flags_occupancy
_atom_site_refinement_flags_posn
_atom_site_occupancy
Fe Fe1 0.73262(7) 0.46064(5) 0.62721(5) 0.0465(4) Uani d . . . 1
Fe Fe2 0.40132(7) 0.54410(4) 0.61987(5) 0.0360(4) Uani d . . . 1
Fe Fe3 0.06711(8) 0.37829(6) 0.72926(6) 0.0561(5) Uani d . . . 1
Fe Fe4 0.06883(10) 0.10939(7) 0.68902(7) 0.0693(6) Uani d . . . 1
Fe Fe5 0.40975(7) -0.04825(4) 0.63018(5) 0.0396(4) Uani d . . . 1
Fe Fe6 0.70922(10) 0.09211(7) 0.58752(7) 0.0682(5) Uani d . . . 1
N N1 0.5292(3) 0.2973(2) 0.7612(2) 0.0218(12) Uani d . . . 1
N N2 0.4107(3) 0.3419(2) 0.7517(2) 0.0254(12) Uani d . . . 1
N N3 0.4288(4) 0.2488(2) 0.7776(2) 0.0259(13) Uani d . . . 1
N N4 0.4176(3) 0.1539(2) 0.7595(2) 0.0257(12) Uani d . . . 1
N N5 0.5324(3) 0.2016(2) 0.7645(2) 0.0237(12) Uani d . . . 1
N N6 0.6105(3) 0.2491(2) 0.7232(2) 0.0264(13) Uani d . . . 1
O O1 0.5444(3) 0.25203(19) 0.8486(2) 0.0326(12) Uani d . . . 1
B B1 0.5137(5) 0.2505(3) 0.7929(3) 0.0272(17) Uani d . . . 1
C C1 0.5791(4) 0.2954(3) 0.7326(3) 0.0273(15) Uani d . . . 1
C C2 0.5727(4) 0.3472(3) 0.7063(3) 0.0287(15) Uani d . . . 1
C C3 0.6070(4) 0.3676(3) 0.6702(3) 0.0304(16) Uani d . . . 1
H H3 0.6471 0.3475 0.6638 0.037 Uiso calc U . R 1
C C4 0.5842(5) 0.4160(3) 0.6436(3) 0.0362(18) Uani d . . . 1
C C5 0.5250(4) 0.4459(3) 0.6538(3) 0.0290(16) Uani d . . . 1
C C6 0.4894(4) 0.4263(3) 0.6894(3) 0.0278(15) Uani d . . . 1
H H6 0.4496 0.4466 0.6961 0.033 Uiso calc U . R 1
C C7 0.5131(4) 0.3764(3) 0.7153(3) 0.0292(16) Uani d . . . 1
C C8 0.4820(4) 0.3425(2) 0.7467(3) 0.0261(15) Uani d . . . 1
C C9 0.3846(4) 0.2941(3) 0.7636(3) 0.0242(14) Uani d . . . 1
C C10 0.3075(4) 0.2753(3) 0.7537(3) 0.0284(15) Uani d . . . 1
C C11 0.2368(4) 0.3024(3) 0.7378(3) 0.0334(17) Uani d . . . 1
H H11 0.2347 0.3409 0.7334 0.04 Uiso calc U . R 1
C C12 0.1713(5) 0.2728(4) 0.7288(3) 0.0389(18) Uani d . . . 1
C C13 0.1734(4) 0.2138(3) 0.7344(3) 0.0379(18) Uani d . . . 1
C C14 0.2433(4) 0.1875(3) 0.7463(3) 0.0338(17) Uani d . . . 1
H H14 0.2453 0.1488 0.7469 0.041 Uiso calc U . R 1
C C15 0.3108(4) 0.2177(3) 0.7575(3) 0.0294(16) Uani d . . . 1
C C16 0.3888(4) 0.2018(3) 0.7689(3) 0.0248(14) Uani d . . . 1
C C17 0.4882(4) 0.1557(3) 0.7540(3) 0.0262(15) Uani d . . . 1
C C18 0.5202(4) 0.1203(3) 0.7236(3) 0.0254(14) Uani d . . . 1
C C19 0.4973(5) 0.0695(3) 0.6988(3) 0.0320(16) Uani d . . . 1
H H19 0.4575 0.0496 0.706 0.038 Uiso calc U . R 1
C C20 0.5322(5) 0.0487(3) 0.6644(3) 0.0348(17) Uani d . . . 1
C C21 0.5939(5) 0.0782(3) 0.6551(3) 0.040(2) Uani d . . . 1
C C22 0.6167(5) 0.1270(3) 0.6792(3) 0.0388(19) Uani d . . . 1
H H22 0.6577 0.146 0.6728 0.047 Uiso calc U . R 1
C C23 0.5800(4) 0.1493(3) 0.7133(3) 0.0294(16) Uani d . . . 1
C C24 0.5827(4) 0.2019(3) 0.7360(3) 0.0293(15) Uani d . . . 1
C C25 0.6231(5) 0.4324(3) 0.6050(3) 0.0390(18) Uani d . . . 1
C C26 0.6725(7) 0.3967(4) 0.5868(4) 0.061(3) Uani d . . . 1
H H26 0.6824 0.3575 0.5968 0.073 Uiso calc U . R 1
C C27 0.7054(8) 0.4250(4) 0.5546(5) 0.074(4) Uani d . . . 1
H H27 0.7416 0.4102 0.5369 0.088 Uiso calc U . R 1
C C28 0.6759(5) 0.4796(4) 0.5507(4) 0.049(2) Uani d . . . 1
H H28 0.6898 0.5099 0.5305 0.059 Uiso calc U . R 1
C C29 0.6279(5) 0.4848(4) 0.5817(4) 0.046(2) Uani d . . . 1
H H29 0.6008 0.5187 0.5865 0.055 Uiso calc U . R 1
C C30 0.7604(9) 0.4659(6) 0.7059(5) 0.083(4) Uani d . . . 1
H H30 0.7282 0.4558 0.7284 0.1 Uiso calc U . R 1
C C31 0.8099(9) 0.4366(8) 0.6948(8) 0.125(8) Uani d . . . 1
H H31 0.8184 0.3975 0.7053 0.15 Uiso calc U . R 1
C C32 0.8471(7) 0.4628(7) 0.6608(6) 0.093(5) Uani d . . . 1
H H32 0.8862 0.4462 0.6467 0.111 Uiso calc U . R 1
C C33 0.8208(7) 0.5138(6) 0.6535(7) 0.092(4) Uani d . . . 1
H H33 0.8363 0.5422 0.632 0.111 Uiso calc U . R 1
C C34 0.7670(8) 0.5215(7) 0.6827(6) 0.093(4) Uani d . . . 1
H H34 0.7391 0.5557 0.6858 0.112 Uiso calc U . R 1
C C35 0.4985(5) 0.4997(3) 0.6287(3) 0.0349(17) Uani d . . . 1
C C36 0.5157(5) 0.5511(3) 0.6549(4) 0.0382(18) Uani d . . . 1
H H36 0.5413 0.5564 0.693 0.046 Uiso calc U . R 1
C C37 0.4899(5) 0.5931(3) 0.6173(4) 0.041(2) Uani d . . . 1
H H37 0.4941 0.6332 0.6244 0.05 Uiso calc U . R 1
C C38 0.4557(5) 0.5683(3) 0.5686(4) 0.044(2) Uani d . . . 1
H H38 0.432 0.5879 0.535 0.053 Uiso calc U . R 1
C C39 0.4618(4) 0.5102(3) 0.5752(3) 0.0345(17) Uani d . . . 1
H H39 0.4429 0.4822 0.5472 0.041 Uiso calc U . R 1
C C40 0.3198(5) 0.4981(3) 0.6385(4) 0.049(2) Uani d . . . 1
H H40 0.3222 0.4581 0.6462 0.059 Uiso calc U . R 1
C C41 0.3451(6) 0.5408(4) 0.6747(4) 0.056(3) Uani d . . . 1
H H41 0.3692 0.5363 0.7131 0.067 Uiso calc U . R 1
C C42 0.3300(7) 0.5913(4) 0.6474(5) 0.065(3) Uani d . . . 1
H H42 0.3425 0.6281 0.6636 0.079 Uiso calc U . R 1
C C43 0.2979(6) 0.5816(4) 0.5959(6) 0.070(3) Uani d . . . 1
H H43 0.2821 0.61 0.5681 0.084 Uiso calc U . R 1
C C44 0.2895(5) 0.5234(4) 0.5880(4) 0.053(2) Uani d . . . 1
H H44 0.2665 0.5043 0.554 0.063 Uiso calc U . R 1
C C45 0.0958(5) 0.3012(4) 0.7147(4) 0.054(2) Uani d . . . 1
C C46 0.0672(7) 0.3321(5) 0.6669(4) 0.072(3) Uani d . . . 1
H H46 0.096 0.3403 0.6418 0.086 Uiso calc U . R 1
C C47 -0.0065(7) 0.3498(6) 0.6624(6) 0.096(5) Uani d . . . 1
H H47 -0.0404 0.3719 0.6334 0.115 Uiso calc U . R 1
C C48 -0.0252(6) 0.3273(6) 0.7093(7) 0.095(5) Uani d . . . 1
H H48 -0.0737 0.333 0.7177 0.115 Uiso calc U . R 1
C C49 0.0402(6) 0.2986(6) 0.7408(5) 0.074(3) Uani d . . . 1
H H49 0.0457 0.2806 0.7751 0.088 Uiso calc U . R 1
C C50 0.1554(8) 0.4170(4) 0.7834(4) 0.074(4) Uani d . . . 1
H H50 0.2057 0.4007 0.8026 0.088 Uiso calc U . R 1
C C51 0.1374(8) 0.4446(5) 0.7362(5) 0.075(3) Uani d . . . 1
H H51 0.1727 0.4512 0.7151 0.09 Uiso calc U . R 1
C C52 0.0624(10) 0.4600(5) 0.7224(6) 0.090(4) Uani d . . . 1
H H52 0.0346 0.4809 0.6903 0.108 Uiso calc U . R 1
C C53 0.0335(8) 0.4448(5) 0.7618(6) 0.088(4) Uani d . . . 1
H H53 -0.0188 0.4523 0.7635 0.105 Uiso calc U . R 1
C C54 0.0915(9) 0.4178(6) 0.7997(5) 0.102(6) Uani d . . . 1
H H54 0.0873 0.4018 0.8329 0.122 Uiso calc U . R 1
C C55 0.1036(5) 0.1798(4) 0.7303(4) 0.053(2) Uani d . . . 1
C C56 0.0998(7) 0.1366(5) 0.7637(5) 0.074(4) Uani d . . . 1
H H56 0.1448 0.1224 0.7917 0.089 Uiso calc U . R 1
C C57 0.0272(9) 0.1137(6) 0.7521(7) 0.092(5) Uani d . . . 1
H H57 0.0107 0.0828 0.7704 0.111 Uiso calc U . R 1
C C58 -0.0164(8) 0.1424(8) 0.7085(8) 0.108(6) Uani d . . . 1
H H58 -0.0713 0.1357 0.6901 0.129 Uiso calc U . R 1
C C59 0.0305(6) 0.1849(6) 0.6941(7) 0.102(5) Uani d . . . 1
H H59 0.0135 0.2124 0.6653 0.122 Uiso calc U . R 1
C C60 0.1417(8) 0.0922(5) 0.6444(5) 0.103(6) Uani d . . G 1
H H60 0.1855 0.1151 0.6426 0.124 Uiso calc U . R 1
C C61 0.1439(11) 0.0506(6) 0.6816(5) 0.165(11) Uani d . . G 1
H H61 0.19 0.0381 0.7096 0.197 Uiso calc U . R 1
C C62 0.0692(14) 0.0300(5) 0.6720(8) 0.24(2) Uani d . . G 1
H H62 0.0538 -0.0005 0.6913 0.292 Uiso calc U . R 1
C C63 0.0208(8) 0.0589(8) 0.6290(8) 0.26(2) Uani d . . G 1
H H63 -0.0348 0.0526 0.6129 0.312 Uiso calc U . R 1
C C64 0.0656(10) 0.0974(6) 0.6120(5) 0.125(7) Uani d . . G 1
H H64 0.0466 0.1241 0.5828 0.15 Uiso calc U . R 1
C C75 0.6402(4) 0.0542(3) 0.6228(3) 0.058(3) Uani d . . G 1
C C79 0.6139(4) 0.0451(4) 0.5681(3) 0.073(3) Uani d . . G 1
H H79 0.5631 0.0557 0.5441 0.088 Uiso calc U . R 1
C C78 0.6729(6) 0.0192(4) 0.5534(3) 0.093(3) Uani d . . G 1
H H78 0.6708 0.0082 0.5172 0.112 Uiso calc U . R 1
C C77 0.7357(5) 0.0124(4) 0.5989(4) 0.093(3) Uani d . . G 1
H H77 0.783 -0.0038 0.6004 0.112 Uiso calc U . R 1
C C76 0.7155(5) 0.0340(4) 0.6418(3) 0.093(3) Uani d . . G 1
H H76 0.7469 0.0348 0.677 0.112 Uiso calc U . R 1
C C65 0.5091(5) -0.0046(3) 0.6389(3) 0.0355(18) Uani d . . . 1
C C66 0.4708(5) -0.0144(3) 0.5850(3) 0.0413(19) Uani d . . . 1
H H66 0.4521 0.0142 0.5575 0.05 Uiso calc U . R 1
C C67 0.4631(7) -0.0717(4) 0.5771(4) 0.058(3) Uani d . . . 1
H H67 0.4392 -0.0907 0.5432 0.07 Uiso calc U . R 1
C C68 0.4982(6) -0.0978(3) 0.6275(4) 0.048(2) Uani d . . . 1
H H68 0.5019 -0.138 0.6343 0.057 Uiso calc U . R 1
C C69 0.5246(5) -0.0567(3) 0.6649(3) 0.0391(19) Uani d . . . 1
H H69 0.5503 -0.0625 0.703 0.047 Uiso calc U . R 1
C C70 0.3288(6) -0.0008(5) 0.6455(5) 0.065(3) Uani d . . . 1
H H70 0.3306 0.0396 0.6504 0.078 Uiso calc U . R 1
C C71 0.2985(7) -0.0297(5) 0.5972(5) 0.067(3) Uani d . . . 1
H H71 0.2744 -0.0135 0.5619 0.08 Uiso calc U . R 1
C C72 0.3081(7) -0.0875(5) 0.6106(5) 0.071(3) Uani d . . . 1
H H72 0.2933 -0.1181 0.585 0.085 Uiso calc U . R 1
C C73 0.3427(6) -0.0936(4) 0.6632(4) 0.056(3) Uani d . . . 1
H H73 0.357 -0.1289 0.6822 0.068 Uiso calc U . R 1
C C74 0.3560(6) -0.0416(4) 0.6854(4) 0.053(2) Uani d . . . 1
H H74 0.3814 -0.0338 0.7232 0.064 Uiso calc U . R 1
C C80 0.6963(10) 0.1753(6) 0.5848(6) 0.094(3) Uani d . . . 1
H H80 0.6568 0.195 0.5963 0.113 Uiso calc U . R 1
C C81 0.7690(9) 0.1605(6) 0.6190(6) 0.097(5) Uani d . . . 1
H H81 0.7892 0.1694 0.657 0.116 Uiso calc U . R 1
C C82 0.8071(8) 0.1316(9) 0.5898(8) 0.134(8) Uani d . . . 1
H H82 0.8597 0.1164 0.6028 0.161 Uiso calc U . R 1
C C83 0.7543(9) 0.1283(6) 0.5346(6) 0.094(3) Uani d . . . 1
H H83 0.7645 0.1109 0.5038 0.113 Uiso calc U . R 1
C C84 0.6860(10) 0.1578(5) 0.5356(6) 0.093(5) Uani d . . . 1
H H84 0.639 0.1628 0.5055 0.111 Uiso calc U . R 1
C C85 0.6198(5) 0.2470(3) 0.8771(3) 0.0320(17) Uani d . . . 1
C C86 0.6808(5) 0.2526(3) 0.8602(3) 0.042(2) Uani d . . . 1
H H86 0.6732 0.26 0.8243 0.05 Uiso calc U . R 1
C C87 0.7532(6) 0.2480(4) 0.8927(4) 0.052(2) Uani d . . . 1
H H87 0.7944 0.253 0.879 0.063 Uiso calc U . R 1
C C88 0.7686(5) 0.2359(4) 0.9464(4) 0.048(2) Uani d . . . 1
C C89 0.7055(6) 0.2272(5) 0.9630(4) 0.059(2) Uani d . . . 1
H H89 0.7124 0.2172 0.9982 0.07 Uiso calc U . R 1
C C90 0.6325(5) 0.2329(5) 0.9293(3) 0.056(3) Uani d . . . 1
H H90 0.5904 0.227 0.942 0.067 Uiso calc U . R 1
C C91 0.8515(6) 0.2314(5) 0.9818(5) 0.071(3) Uani d . . . 1
C C92 0.8933(7) 0.1869(8) 0.9583(7) 0.110(5) Uani d . . . 1
H H92A 0.887 0.1954 0.9217 0.165 Uiso calc U . R 1
H H92B 0.8714 0.151 0.9608 0.165 Uiso calc U . R 1
H H92C 0.9474 0.1867 0.9779 0.165 Uiso calc U . R 1
C C93 0.8941(7) 0.2859(6) 0.9806(7) 0.100(5) Uani d . . . 1
H H93A 0.8724 0.3148 0.9968 0.15 Uiso calc U . R 1
H H93B 0.8889 0.2958 0.9444 0.15 Uiso calc U . R 1
H H93C 0.948 0.2815 1.0 0.15 Uiso calc U . R 1
C C94 0.8548(7) 0.2123(9) 1.0357(6) 0.118(6) Uani d . . . 1
H H94A 0.8281 0.1774 1.0332 0.177 Uiso calc U . R 1
H H94B 0.8305 0.2394 1.0522 0.177 Uiso calc U . R 1
H H94C 0.9078 0.2076 1.0567 0.177 Uiso calc U . R 1
C C95 0.4511(7) 0.1596(6) 0.5058(5) 0.130(6) Uiso d . . G 1
C C96 0.3870(8) 0.1253(5) 0.4857(5) 0.102(5) Uiso d . . G 1
C C97 0.3490(7) 0.1420(6) 0.4338(5) 0.135(7) Uiso d . . G 1
C C98 0.3897(9) 0.1867(6) 0.4218(5) 0.130(6) Uiso d . . G 1
C C99 0.4528(8) 0.1975(5) 0.4663(6) 0.128(6) Uiso d . . G 1
C C100 0.3556(7) 0.1255(6) 0.5709(5) 0.129(7) Uiso d . . G 1
C C101 0.3369(7) 0.1077(6) 0.5183(6) 0.113(5) Uiso d . . G 1
C C102 0.2567(8) 0.1073(6) 0.4972(4) 0.124(6) Uiso d . . G 1
C C103 0.2258(6) 0.1249(6) 0.5368(6) 0.106(5) Uiso d . . G 1
C C104 0.2869(9) 0.1361(6) 0.5823(5) 0.146(8) Uiso d . . G 1
C C105 0.2912(9) 0.1802(4) 0.6173(7) 0.147(8) Uiso d . . G 1
C C106 0.3541(6) 0.2157(6) 0.6370(7) 0.147(8) Uiso d . . G 1
C C107 0.3260(8) 0.2697(5) 0.6354(6) 0.115(5) Uiso d . . G 1
C C108 0.2457(8) 0.2677(5) 0.6148(7) 0.142(7) Uiso d . . G 1
C C109 0.2242(7) 0.2124(6) 0.6035(6) 0.110(5) Uiso d . . G 1
C C110 0.4340(10) 0.2997(6) 0.6121(7) 0.147(8) Uiso d . . G 1
C C111 0.4399(9) 0.3374(8) 0.5734(7) 0.144(7) Uiso d . . G 1
C C112 0.3744(11) 0.3711(6) 0.5604(7) 0.157(9) Uiso d . . G 1
C C113 0.3281(9) 0.3543(8) 0.5911(8) 0.162(9) Uiso d . . G 1
C C114 0.3649(11) 0.3101(8) 0.6230(7) 0.162(9) Uiso d . . G 1
C C115 0.4241(9) 0.1589(5) 0.5897(7) 0.128(6) Uiso d . . G 1
C C116 0.4663(10) 0.1752(7) 0.5561(6) 0.146(7) Uiso d . . G 1
C C117 0.4892(10) 0.2302(7) 0.5680(7) 0.157(8) Uiso d . . G 1
C C118 0.4613(11) 0.2478(5) 0.6090(7) 0.135(7) Uiso d . . G 1
C C119 0.4210(10) 0.2037(7) 0.6224(6) 0.155(8) Uiso d . . G 1
C C120 0.4970(10) 0.2626(7) 0.5324(6) 0.133(7) Uiso d . . G 1
C C121 0.4756(11) 0.2488(5) 0.4787(7) 0.151(9) Uiso d . . G 1
C C122 0.4381(9) 0.2945(7) 0.4497(5) 0.129(6) Uiso d . . G 1
C C123 0.4363(10) 0.3366(5) 0.4856(7) 0.151(8) Uiso d . . G 1
C C124 0.4727(10) 0.3169(7) 0.5367(6) 0.158(9) Uiso d . . G 1
C C125 0.3718(8) 0.2822(6) 0.4019(7) 0.124(6) Uiso d . . G 1
C C126 0.3480(8) 0.2275(5) 0.3892(7) 0.130(6) Uiso d . . G 1
C C127 0.2675(8) 0.2269(6) 0.3712(6) 0.117(6) Uiso d . . G 1
C C128 0.2415(8) 0.2811(7) 0.3728(8) 0.165(6) Uiso d . . G 1
C C129 0.3060(11) 0.3153(4) 0.3918(8) 0.165(6) Uiso d . . G 1
C C130 0.1582(9) 0.1574(7) 0.4344(7) 0.145(7) Uiso d . . G 1
C C131 0.1635(9) 0.1940(6) 0.3947(6) 0.130(6) Uiso d . . G 1
C C132 0.2314(10) 0.1821(7) 0.3826(6) 0.135(7) Uiso d . . G 1
C C133 0.2680(8) 0.1381(7) 0.4147(7) 0.163(9) Uiso d . . G 1
C C134 0.2229(11) 0.1229(6) 0.4467(6) 0.141(7) Uiso d . . G 1
C C135 0.1024(10) 0.2311(7) 0.4723(5) 0.154(8) Uiso d . . G 1
C C136 0.1216(9) 0.2475(5) 0.5254(6) 0.126(7) Uiso d . . G 1
C C137 0.1584(8) 0.2030(6) 0.5567(4) 0.097(4) Uiso d . . G 1
C C138 0.1620(9) 0.1592(5) 0.5231(7) 0.138(7) Uiso d . . G 1
C C139 0.1274(11) 0.1766(7) 0.4709(5) 0.170(9) Uiso d . . G 1
C C140 0.1463(6) 0.2965(4) 0.5407(5) 0.100(4) Uiso d . . G 1
C C141 0.2085(8) 0.3080(5) 0.5855(4) 0.116(6) Uiso d . . G 1
C C142 0.2490(6) 0.3528(5) 0.5736(5) 0.114(5) Uiso d . . G 1
C C143 0.2118(8) 0.3690(5) 0.5215(5) 0.112(5) Uiso d . . G 1
C C144 0.1483(7) 0.3343(6) 0.5011(4) 0.121(6) Uiso d . . G 1
C C145 0.1074(9) 0.2639(6) 0.4382(6) 0.126(6) Uiso d . . G 1
C C146 0.1360(10) 0.2472(5) 0.3972(7) 0.117(6) Uiso d . . G 1
C C147 0.1745(10) 0.2923(7) 0.3837(7) 0.186(11) Uiso d . . G 1
C C148 0.1695(9) 0.3368(5) 0.4162(7) 0.141(7) Uiso d . . G 1
C C149 0.1281(9) 0.3193(6) 0.4499(6) 0.128(6) Uiso d . . G 1
C C150 0.3381(8) 0.3869(6) 0.5125(4) 0.131(7) Uiso d . . G 1
C C151 0.3695(6) 0.3709(6) 0.4727(6) 0.114(5) Uiso d . . G 1
C C152 0.3088(9) 0.3616(7) 0.4264(5) 0.152(8) Uiso d . . G 1
C C153 0.2398(7) 0.3719(6) 0.4376(5) 0.114(5) Uiso d . . G 1
C C154 0.2579(7) 0.3875(5) 0.4908(5) 0.103(5) Uiso d . . G 1
C C155 0.9271(8) 0.2956(7) 0.8340(7) 0.057(5) Uiso d . P G 0.5
C C156 0.9263(10) 0.2430(7) 0.8145(9) 0.164(19) Uiso d . P G 0.5
C C157 0.8621(12) 0.2236(6) 0.7769(9) 0.100(9) Uiso d . P G 0.5
C C158 0.7986(9) 0.2568(7) 0.7588(7) 0.099(9) Uiso d . P G 0.5
C C159 0.7994(8) 0.3094(7) 0.7783(7) 0.065(5) Uiso d . P G 0.5
C C160 0.8636(10) 0.3288(5) 0.8159(7) 0.143(14) Uiso d . P DG 0.5
C C161 0.857(2) 0.3857(10) 0.8370(15) 0.113(11) Uiso d . P D 0.5

loop_
_atom_site_aniso_label
_atom_site_aniso_U_11
_atom_site_aniso_U_22
_atom_site_aniso_U_33
_atom_site_aniso_U_12
_atom_site_aniso_U_13
_atom_site_aniso_U_23
Fe1 0.0352(7) 0.0520(8) 0.0536(9) 0.0054(5) 0.0154(6) 0.0164(6)
Fe2 0.0398(7) 0.0259(6) 0.0419(7) 0.0014(4) 0.0117(6) 0.0021(4)
Fe3 0.0489(9) 0.0731(10) 0.0448(8) 0.0307(7) 0.0119(7) 0.0029(6)
Fe4 0.0689(11) 0.0775(11) 0.0703(11) -0.0338(8) 0.0344(9) -0.0277(8)
Fe5 0.0517(8) 0.0322(6) 0.0350(7) 0.0008(5) 0.0135(6) 0.0008(4)
Fe6 0.0617(10) 0.0878(12) 0.0652(11) -0.0037(8) 0.0341(9) -0.0199(8)
N1 0.026(3) 0.018(2) 0.022(3) 0.001(2) 0.008(2) 0.000(2)
N2 0.032(3) 0.024(3) 0.023(3) 0.007(2) 0.011(3) 0.000(2)
N3 0.033(3) 0.022(3) 0.020(3) 0.002(2) 0.005(3) 0.002(2)
N4 0.036(3) 0.022(3) 0.022(3) -0.001(2) 0.013(3) 0.002(2)
N5 0.029(3) 0.022(3) 0.021(3) 0.004(2) 0.009(2) 0.001(2)
N6 0.020(3) 0.027(3) 0.029(3) 0.000(2) 0.002(2) 0.003(2)
O1 0.027(3) 0.041(3) 0.028(3) 0.005(2) 0.005(2) -0.003(2)
B1 0.033(5) 0.025(4) 0.024(4) 0.003(3) 0.009(4) 0.002(3)
C1 0.030(4) 0.028(3) 0.027(4) -0.002(3) 0.012(3) 0.001(3)
C2 0.032(4) 0.027(3) 0.026(4) -0.004(3) 0.008(3) 0.005(3)
C3 0.027(4) 0.028(3) 0.037(4) -0.003(3) 0.011(3) 0.005(3)
C4 0.040(4) 0.035(4) 0.032(4) -0.015(3) 0.007(3) -0.001(3)
C5 0.029(4) 0.023(3) 0.026(4) 0.001(3) -0.005(3) 0.002(3)
C6 0.025(4) 0.023(3) 0.034(4) -0.002(3) 0.008(3) 0.005(3)
C7 0.035(4) 0.021(3) 0.029(4) 0.005(3) 0.006(3) -0.002(3)
C8 0.034(4) 0.017(3) 0.027(4) 0.000(3) 0.009(3) -0.008(3)
C9 0.027(4) 0.027(3) 0.021(3) 0.007(3) 0.011(3) 0.001(3)
C10 0.031(4) 0.032(4) 0.023(4) 0.004(3) 0.009(3) 0.003(3)
C11 0.033(4) 0.040(4) 0.032(4) 0.011(3) 0.016(3) 0.005(3)
C12 0.033(4) 0.055(5) 0.027(4) 0.015(4) 0.009(3) -0.004(4)
C13 0.023(4) 0.049(4) 0.037(4) -0.002(3) 0.002(3) -0.010(4)
C14 0.034(4) 0.036(4) 0.034(4) -0.005(3) 0.015(3) -0.010(3)
C15 0.030(4) 0.035(4) 0.025(4) 0.009(3) 0.011(3) 0.006(3)
C16 0.028(4) 0.031(3) 0.017(3) -0.003(3) 0.010(3) 0.001(3)
C17 0.030(4) 0.025(3) 0.020(3) 0.005(3) 0.003(3) 0.004(3)
C18 0.029(4) 0.022(3) 0.023(3) 0.005(3) 0.006(3) 0.008(3)
C19 0.040(4) 0.023(3) 0.036(4) 0.008(3) 0.017(4) 0.005(3)
C20 0.047(5) 0.024(3) 0.033(4) 0.004(3) 0.013(4) 0.003(3)
C21 0.054(5) 0.037(4) 0.041(5) 0.019(4) 0.032(4) 0.009(3)
C22 0.051(5) 0.034(4) 0.043(5) 0.001(3) 0.032(4) -0.006(3)
C23 0.037(4) 0.024(3) 0.032(4) 0.010(3) 0.017(3) 0.001(3)
C24 0.036(4) 0.028(3) 0.023(4) 0.002(3) 0.006(3) 0.004(3)
C25 0.038(4) 0.033(4) 0.047(5) -0.005(3) 0.014(4) 0.007(3)
C26 0.092(8) 0.047(5) 0.058(6) -0.005(5) 0.045(6) 0.002(4)
C27 0.127(11) 0.055(6) 0.064(7) -0.007(6) 0.067(8) -0.005(5)
C28 0.051(5) 0.051(5) 0.049(5) -0.012(4) 0.020(4) 0.003(4)
C29 0.046(5) 0.044(5) 0.045(5) 0.004(4) 0.009(4) 0.015(4)
C30 0.070(9) 0.123(11) 0.048(7) -0.018(8) 0.005(6) 0.011(7)
C31 0.069(10) 0.138(14) 0.129(15) -0.017(10) -0.029(10) 0.081(13)
C32 0.034(6) 0.132(12) 0.103(11) 0.006(7) 0.007(6) 0.052(9)
C33 0.043(7) 0.107(11) 0.120(12) -0.024(7) 0.014(7) 0.012(9)
C34 0.063(8) 0.118(11) 0.081(9) -0.016(8) -0.005(7) 0.004(8)
C35 0.038(4) 0.033(4) 0.034(4) 0.001(3) 0.013(3) 0.004(3)
C36 0.035(4) 0.029(4) 0.050(5) 0.000(3) 0.012(4) 0.002(3)
C37 0.049(5) 0.024(4) 0.052(5) -0.008(3) 0.017(4) 0.001(3)
C38 0.053(5) 0.035(4) 0.043(5) 0.005(4) 0.014(4) 0.018(4)
C39 0.038(4) 0.027(3) 0.038(4) 0.000(3) 0.012(4) -0.002(3)
C40 0.044(5) 0.033(4) 0.070(7) -0.002(4) 0.020(5) -0.006(4)
C41 0.067(7) 0.063(6) 0.048(6) 0.013(5) 0.030(5) -0.004(4)
C42 0.071(7) 0.044(5) 0.089(9) 0.000(5) 0.037(7) -0.022(5)
C43 0.048(6) 0.055(6) 0.099(10) 0.018(5) 0.011(6) 0.023(6)
C44 0.036(5) 0.064(6) 0.056(6) 0.009(4) 0.012(4) -0.014(5)
C45 0.024(4) 0.078(6) 0.054(6) 0.015(4) 0.004(4) -0.011(5)
C46 0.074(7) 0.088(8) 0.038(5) 0.039(6) -0.007(5) -0.011(5)
C47 0.059(7) 0.118(11) 0.081(9) 0.057(8) -0.022(7) -0.039(8)
C48 0.021(5) 0.115(11) 0.138(14) 0.012(6) 0.005(7) -0.044(10)
C49 0.046(6) 0.101(9) 0.076(8) 0.005(6) 0.021(6) -0.016(7)
C50 0.093(9) 0.066(6) 0.049(6) 0.033(6) 0.001(6) -0.015(5)
C51 0.084(9) 0.068(7) 0.077(8) 0.021(6) 0.030(7) 0.011(6)
C52 0.125(13) 0.057(7) 0.078(9) 0.030(7) 0.018(9) 0.006(6)
C53 0.096(10) 0.079(8) 0.079(9) 0.046(7) 0.013(8) -0.024(7)
C54 0.128(12) 0.136(12) 0.042(6) 0.090(10) 0.025(7) -0.003(7)
C55 0.039(5) 0.060(6) 0.058(6) 0.001(4) 0.011(4) -0.015(5)
C56 0.074(8) 0.094(8) 0.068(7) -0.041(6) 0.043(6) -0.038(7)
C57 0.088(10) 0.100(10) 0.116(12) -0.047(8) 0.072(10) -0.052(9)
C58 0.046(8) 0.143(14) 0.142(16) -0.015(9) 0.041(9) -0.024(13)
C59 0.037(6) 0.109(10) 0.140(14) -0.022(6) -0.002(7) -0.061(10)
C60 0.170(17) 0.098(10) 0.078(10) -0.018(10) 0.090(12) -0.002(8)
C61 0.28(3) 0.128(16) 0.111(15) 0.084(19) 0.103(19) -0.005(12)
C62 0.51(6) 0.081(11) 0.27(4) -0.14(2) 0.31(4) -0.059(16)
C63 0.17(2) 0.32(4) 0.33(4) -0.17(3) 0.13(3) -0.28(4)
C64 0.161(19) 0.116(13) 0.092(12) 0.028(13) 0.030(13) -0.018(10)
C75 0.089(8) 0.035(4) 0.068(7) 0.012(5) 0.052(6) -0.004(4)
C79 0.085(9) 0.078(7) 0.067(8) -0.004(6) 0.039(7) -0.013(6)
C78 0.126(8) 0.075(5) 0.101(6) 0.036(5) 0.069(6) 0.000(4)
C77 0.126(8) 0.075(5) 0.101(6) 0.036(5) 0.069(6) 0.000(4)
C76 0.126(8) 0.075(5) 0.101(6) 0.036(5) 0.069(6) 0.000(4)
C65 0.050(5) 0.028(4) 0.036(4) 0.007(3) 0.025(4) 0.001(3)
C66 0.064(6) 0.033(4) 0.028(4) 0.005(4) 0.017(4) 0.006(3)
C67 0.095(8) 0.046(5) 0.045(5) -0.013(5) 0.037(6) -0.019(4)
C68 0.067(6) 0.029(4) 0.056(6) 0.004(4) 0.032(5) -0.005(4)
C69 0.050(5) 0.027(4) 0.045(5) 0.005(3) 0.022(4) -0.004(3)
C70 0.050(6) 0.068(6) 0.079(8) 0.011(5) 0.022(6) 0.023(6)
C71 0.070(7) 0.072(7) 0.054(7) -0.002(6) 0.012(6) 0.010(5)
C72 0.059(7) 0.072(7) 0.074(8) -0.017(6) 0.010(6) -0.006(6)
C73 0.054(6) 0.054(6) 0.064(7) -0.004(4) 0.022(5) 0.015(5)
C74 0.042(5) 0.073(7) 0.050(6) -0.001(4) 0.023(5) 0.006(5)
C80 0.101(8) 0.100(7) 0.089(8) -0.022(6) 0.040(7) -0.008(6)
C81 0.089(10) 0.122(11) 0.085(10) -0.042(9) 0.036(8) -0.037(9)
C82 0.041(7) 0.24(2) 0.137(15) -0.033(10) 0.045(9) -0.100(15)
C83 0.101(8) 0.100(7) 0.089(8) -0.022(6) 0.040(7) -0.008(6)
C84 0.123(12) 0.066(7) 0.078(9) -0.021(8) 0.015(9) 0.023(7)
C85 0.034(4) 0.027(4) 0.029(4) 0.004(3) 0.001(3) -0.004(3)
C86 0.043(5) 0.052(5) 0.031(4) 0.001(4) 0.013(4) 0.011(3)
C87 0.040(5) 0.068(6) 0.047(6) -0.005(4) 0.009(4) 0.006(4)
C88 0.028(4) 0.074(6) 0.040(5) 0.010(4) 0.005(4) 0.014(4)
C89 0.052(6) 0.082(7) 0.040(5) -0.004(5) 0.009(4) 0.003(5)
C90 0.039(5) 0.101(7) 0.029(5) 0.025(5) 0.013(4) 0.013(5)
C91 0.031(5) 0.080(7) 0.080(8) 0.016(5) -0.018(5) 0.005(6)
C92 0.041(7) 0.160(15) 0.112(12) 0.018(8) -0.001(7) -0.003(11)
C93 0.045(7) 0.118(11) 0.115(12) -0.001(7) -0.009(7) 0.006(10)
C94 0.043(7) 0.22(2) 0.066(9) -0.001(9) -0.019(6) 0.039(11)

loop_
_atom_type_symbol
_atom_type_description
_atom_type_scat_dispersion_real
_atom_type_scat_dispersion_imag
_atom_type_scat_source
C C 0.0033 0.0016 'International Tables Vol C Tables 4.2.6.8 and 6.1.1.4'
H H 0.0000 0.0000 'International Tables Vol C Tables 4.2.6.8 and 6.1.1.4'
N N 0.0061 0.0033 'International Tables Vol C Tables 4.2.6.8 and 6.1.1.4'
O O 0.0106 0.0060 'International Tables Vol C Tables 4.2.6.8 and 6.1.1.4'
B B 0.0013 0.0007 'International Tables Vol C Tables 4.2.6.8 and 6.1.1.4'
Fe Fe 0.3463 0.8444 'International Tables Vol C Tables 4.2.6.8 and 6.1.1.4'

loop_
_geom_angle_atom_site_label_1
_geom_angle_atom_site_label_2
_geom_angle_atom_site_label_3
_geom_angle
C30 Fe1 C31 36.5(7)
C30 Fe1 C32 68.5(6)
C31 Fe1 C32 41.8(6)
C30 Fe1 C26 122.2(5)
C31 Fe1 C26 112.2(7)
C32 Fe1 C26 125.7(6)
C30 Fe1 C29 120.1(6)
C31 Fe1 C29 154.7(7)
C32 Fe1 C29 158.4(5)
C26 Fe1 C29 68.7(4)
C30 Fe1 C33 71.0(6)
C31 Fe1 C33 66.6(7)
C32 Fe1 C33 38.3(6)
C26 Fe1 C33 158.0(6)
C29 Fe1 C33 122.4(5)
C30 Fe1 C25 104.0(5)
C31 Fe1 C25 121.9(5)
C32 Fe1 C25 160.2(5)
C26 Fe1 C25 41.7(4)
C29 Fe1 C25 41.3(3)
C33 Fe1 C25 158.8(5)
C30 Fe1 C27 158.6(5)
C31 Fe1 C27 129.1(8)
C32 Fe1 C27 110.8(7)
C26 Fe1 C27 39.6(4)
C29 Fe1 C27 68.8(5)
C33 Fe1 C27 122.6(6)
C25 Fe1 C27 69.2(4)
C30 Fe1 C28 157.0(6)
C31 Fe1 C28 165.4(8)
C32 Fe1 C28 125.8(5)
C26 Fe1 C28 67.0(4)
C29 Fe1 C28 39.8(4)
C33 Fe1 C28 108.3(5)
C25 Fe1 C28 68.0(3)
C27 Fe1 C28 40.8(4)
C30 Fe1 C34 43.5(6)
C31 Fe1 C34 65.4(8)
C32 Fe1 C34 67.1(7)
C26 Fe1 C34 160.0(5)
C29 Fe1 C34 104.6(5)
C33 Fe1 C34 41.5(6)
C25 Fe1 C34 120.9(5)
C27 Fe1 C34 157.5(5)
C28 Fe1 C34 120.7(5)
C38 Fe2 C43 105.3(4)
C38 Fe2 C36 68.4(4)
C43 Fe2 C36 147.8(4)
C38 Fe2 C41 165.2(4)
C43 Fe2 C41 67.3(5)
C36 Fe2 C41 110.6(4)
C38 Fe2 C44 115.7(4)
C43 Fe2 C44 41.4(4)
C36 Fe2 C44 170.3(3)
C41 Fe2 C44 67.9(4)
C38 Fe2 C39 41.3(3)
C43 Fe2 C39 128.6(5)
C36 Fe2 C39 68.4(3)
C41 Fe2 C39 153.2(3)
C44 Fe2 C39 108.4(3)
C38 Fe2 C37 40.4(4)
C43 Fe2 C37 114.0(4)
C36 Fe2 C37 40.6(3)
C41 Fe2 C37 129.3(4)
C44 Fe2 C37 147.9(4)
C39 Fe2 C37 68.5(3)
C38 Fe2 C42 125.9(4)
C43 Fe2 C42 38.5(5)
C36 Fe2 C42 118.4(4)
C41 Fe2 C42 40.6(4)
C44 Fe2 C42 67.2(4)
C39 Fe2 C42 164.6(4)
C37 Fe2 C42 106.8(4)
C38 Fe2 C35 68.7(3)
C43 Fe2 C35 168.1(5)
C36 Fe2 C35 40.9(3)
C41 Fe2 C35 120.9(4)
C44 Fe2 C35 130.9(3)
C39 Fe2 C35 40.4(3)
C37 Fe2 C35 68.5(3)
C42 Fe2 C35 153.2(4)
C38 Fe2 C40 151.1(4)
C43 Fe2 C40 68.8(4)
C36 Fe2 C40 131.6(4)
C41 Fe2 C40 40.1(4)
C44 Fe2 C40 41.1(4)
C39 Fe2 C40 119.3(3)
C37 Fe2 C40 168.3(4)
C42 Fe2 C40 67.9(4)
C35 Fe2 C40 111.2(3)
C52 Fe3 C47 105.3(6)
C52 Fe3 C46 119.5(6)
C47 Fe3 C46 40.5(5)
C52 Fe3 C45 156.2(6)
C47 Fe3 C45 69.6(4)
C46 Fe3 C45 41.8(4)
C52 Fe3 C53 39.7(6)
C47 Fe3 C53 116.7(5)
C46 Fe3 C53 151.9(5)
C45 Fe3 C53 163.6(6)
C52 Fe3 C48 124.9(6)
C47 Fe3 C48 43.5(7)
C46 Fe3 C48 69.6(6)
C45 Fe3 C48 68.2(4)
C53 Fe3 C48 105.2(6)
C52 Fe3 C54 66.8(6)
C47 Fe3 C54 152.1(6)
C46 Fe3 C54 166.8(5)
C45 Fe3 C54 128.3(5)
C53 Fe3 C54 40.1(5)
C48 Fe3 C54 117.5(7)
C52 Fe3 C51 39.6(6)
C47 Fe3 C51 126.2(7)
C46 Fe3 C51 111.0(6)
C45 Fe3 C51 123.9(4)
C53 Fe3 C51 66.1(6)
C48 Fe3 C51 163.6(6)
C54 Fe3 C51 65.6(6)
C52 Fe3 C50 67.0(6)
C47 Fe3 C50 164.4(7)
C46 Fe3 C50 130.1(5)
C45 Fe3 C50 111.5(4)
C53 Fe3 C50 66.8(5)
C48 Fe3 C50 152.2(7)
C54 Fe3 C50 39.2(6)
C51 Fe3 C50 39.4(5)
C52 Fe3 C49 162.1(6)
C47 Fe3 C49 71.2(6)
C46 Fe3 C49 69.8(5)
C45 Fe3 C49 40.3(4)
C53 Fe3 C49 125.1(6)
C48 Fe3 C49 40.8(5)
C54 Fe3 C49 107.7(6)
C51 Fe3 C49 155.6(5)
C50 Fe3 C49 120.4(5)
C58 Fe4 C59 43.7(7)
C58 Fe4 C62 121.1(7)
C59 Fe4 C62 160.3(8)
C58 Fe4 C63 105.7(7)
C59 Fe4 C63 122.9(8)
C62 Fe4 C63 41.4(2)
C58 Fe4 C56 67.2(7)
C59 Fe4 C56 68.2(7)
C62 Fe4 C56 121.8(7)
C63 Fe4 C56 156.9(7)
C58 Fe4 C55 69.9(6)
C59 Fe4 C55 40.8(4)
C62 Fe4 C55 157.2(8)
C63 Fe4 C55 160.4(8)
C56 Fe4 C55 40.3(5)
C58 Fe4 C61 158.4(7)
C59 Fe4 C61 156.9(7)
C62 Fe4 C61 41.0(2)
C63 Fe4 C61 68.7(3)
C56 Fe4 C61 109.4(6)
C55 Fe4 C61 122.3(6)
C58 Fe4 C57 40.3(7)
C59 Fe4 C57 70.7(7)
C62 Fe4 C57 105.4(5)
C63 Fe4 C57 120.4(6)
C56 Fe4 C57 40.0(5)
C55 Fe4 C57 69.2(4)
C61 Fe4 C57 123.2(7)
C58 Fe4 C64 122.5(8)
C59 Fe4 C64 107.2(7)
C62 Fe4 C64 68.6(3)
C63 Fe4 C64 40.6(2)
C56 Fe4 C64 161.7(6)
C55 Fe4 C64 124.8(6)
C61 Fe4 C64 67.6(2)
C57 Fe4 C64 157.1(7)
C58 Fe4 C60 159.0(8)
C59 Fe4 C60 121.7(6)
C62 Fe4 C60 68.1(3)
C63 Fe4 C60 67.8(3)
C56 Fe4 C60 126.4(5)
C55 Fe4 C60 109.2(4)
C61 Fe4 C60 39.95(19)
C57 Fe4 C60 160.3(7)
C64 Fe4 C60 39.74(18)
C71 Fe5 C72 42.1(5)
C71 Fe5 C74 69.2(5)
C72 Fe5 C74 67.0(5)
C71 Fe5 C70 41.3(5)
C72 Fe5 C70 69.1(5)
C74 Fe5 C70 41.6(4)
C71 Fe5 C67 113.4(5)
C72 Fe5 C67 106.8(5)
C74 Fe5 C67 168.3(4)
C70 Fe5 C67 147.2(5)
C71 Fe5 C69 172.8(4)
C72 Fe5 C69 144.8(4)
C74 Fe5 C69 110.1(4)
C70 Fe5 C69 133.5(4)
C67 Fe5 C69 68.8(4)
C71 Fe5 C73 69.3(4)
C72 Fe5 C73 39.3(5)
C74 Fe5 C73 40.0(4)
C70 Fe5 C73 69.2(4)
C67 Fe5 C73 129.1(4)
C69 Fe5 C73 115.1(4)
C71 Fe5 C68 146.0(5)
C72 Fe5 C68 113.2(5)
C74 Fe5 C68 130.2(4)
C70 Fe5 C68 170.8(4)
C67 Fe5 C68 41.7(4)
C69 Fe5 C68 39.9(3)
C73 Fe5 C68 106.6(4)
C71 Fe5 C66 108.4(4)
C72 Fe5 C66 131.6(5)
C74 Fe5 C66 151.0(4)
C70 Fe5 C66 117.1(4)
C67 Fe5 C66 40.4(3)
C69 Fe5 C66 68.5(3)
C73 Fe5 C66 168.3(4)
C68 Fe5 C66 68.6(3)
C71 Fe5 C65 132.7(4)
C72 Fe5 C65 171.6(4)
C74 Fe5 C65 119.3(4)
C70 Fe5 C65 111.3(4)
C67 Fe5 C65 68.0(4)
C69 Fe5 C65 40.8(3)
C73 Fe5 C65 149.1(4)
C68 Fe5 C65 67.8(3)
C66 Fe5 C65 40.3(3)
C77 Fe6 C76 41.21(17)
C77 Fe6 C78 41.09(16)
C76 Fe6 C78 69.2(2)
C77 Fe6 C82 106.4(7)
C76 Fe6 C82 117.2(7)
C78 Fe6 C82 126.9(5)
C77 Fe6 C75 69.2(2)
C76 Fe6 C75 41.06(15)
C78 Fe6 C75 68.9(2)
C82 Fe6 C75 151.9(6)
C77 Fe6 C79 69.0(2)
C76 Fe6 C79 69.00(19)
C78 Fe6 C79 40.86(17)
C82 Fe6 C79 165.6(5)
C75 Fe6 C79 40.84(15)
C77 Fe6 C81 131.0(6)
C76 Fe6 C81 111.9(6)
C78 Fe6 C81 166.6(5)
C82 Fe6 C81 40.1(6)
C75 Fe6 C81 121.2(5)
C79 Fe6 C81 152.5(5)
C77 Fe6 C80 171.7(6)
C76 Fe6 C80 135.1(5)
C78 Fe6 C80 147.2(6)
C82 Fe6 C80 67.8(7)
C75 Fe6 C80 112.8(5)
C79 Fe6 C80 118.1(5)
C81 Fe6 C80 40.8(6)
C77 Fe6 C83 113.1(5)
C76 Fe6 C83 149.2(5)
C78 Fe6 C83 102.4(5)
C82 Fe6 C83 43.3(7)
C75 Fe6 C83 164.7(5)
C79 Fe6 C83 124.6(5)
C81 Fe6 C83 69.6(6)
C80 Fe6 C83 67.3(6)
C77 Fe6 C84 147.2(5)
C76 Fe6 C84 169.4(5)
C78 Fe6 C84 113.8(5)
C82 Fe6 C84 69.8(8)
C75 Fe6 C84 129.3(5)
C79 Fe6 C84 106.2(5)
C81 Fe6 C84 67.7(6)
C80 Fe6 C84 38.0(6)
C83 Fe6 C84 41.3(6)
C1 N1 C8 110.1(5)
C1 N1 B1 124.5(6)
C8 N1 B1 123.6(6)
C9 N2 C8 117.4(5)
C16 N3 C9 113.4(6)
C16 N3 B1 123.1(6)
C9 N3 B1 122.9(6)
C16 N4 C17 116.1(6)
C17 N5 C24 110.6(6)
C17 N5 B1 122.9(6)
C24 N5 B1 124.8(6)
C1 N6 C24 117.4(6)
C85 O1 B1 126.3(6)
O1 B1 N3 109.8(6)
O1 B1 N1 119.3(6)
N3 B1 N1 103.2(6)
O1 B1 N5 117.9(6)
N3 B1 N5 102.6(6)
N1 B1 N5 102.0(6)
N6 C1 N1 122.8(6)
N6 C1 C2 129.3(6)
N1 C1 C2 106.0(6)
C7 C2 C3 118.8(6)
C7 C2 C1 108.6(6)
C3 C2 C1 131.9(7)
C4 C3 C2 122.3(7)
C4 C3 H3 118.9
C2 C3 H3 118.9
C3 C4 C5 118.5(7)
C3 C4 C25 117.2(7)
C5 C4 C25 124.3(7)
C6 C5 C4 120.5(6)
C6 C5 C35 117.0(7)
C4 C5 C35 122.5(7)
C5 C6 C7 119.7(7)
C5 C6 H6 120.1
C7 C6 H6 120.1
C2 C7 C6 120.1(7)
C2 C7 C8 106.6(6)
C6 C7 C8 132.8(7)
N2 C8 N1 120.5(6)
N2 C8 C7 129.7(6)
N1 C8 C7 107.4(6)
N2 C9 N3 123.3(6)
N2 C9 C10 129.9(6)
N3 C9 C10 105.4(6)
C11 C10 C15 120.4(7)
C11 C10 C9 132.7(7)
C15 C10 C9 106.7(6)
C12 C11 C10 119.6(7)
C12 C11 H11 120.2
C10 C11 H11 120.2
C11 C12 C13 121.0(7)
C11 C12 C45 120.4(8)
C13 C12 C45 118.6(8)
C14 C13 C12 118.5(7)
C14 C13 C55 118.3(7)
C12 C13 C55 123.1(7)
C13 C14 C15 120.7(7)
C13 C14 H14 119.7
C15 C14 H14 119.7
C14 C15 C10 119.6(6)
C14 C15 C16 132.5(7)
C10 C15 C16 107.7(6)
N4 C16 N3 123.3(6)
N4 C16 C15 128.8(6)
N3 C16 C15 105.6(6)
N4 C17 N5 122.5(6)
N4 C17 C18 128.1(6)
N5 C17 C18 107.0(6)
C23 C18 C19 119.4(6)
C23 C18 C17 106.9(6)
C19 C18 C17 133.1(7)
C20 C19 C18 120.5(7)
C20 C19 H19 119.7
C18 C19 H19 119.7
C19 C20 C21 119.3(7)
C19 C20 C65 120.8(7)
C21 C20 C65 119.8(7)
C22 C21 C20 120.5(7)
C22 C21 C75 117.7(7)
C20 C21 C75 121.6(7)
C21 C22 C23 120.6(7)
C21 C22 H22 119.7
C23 C22 H22 119.7
C22 C23 C18 119.7(7)
C22 C23 C24 132.2(7)
C18 C23 C24 107.5(6)
N6 C24 N5 121.5(6)
N6 C24 C23 129.3(7)
N5 C24 C23 107.0(6)
C29 C25 C26 105.2(7)
C29 C25 C4 130.5(8)
C26 C25 C4 124.0(7)
C29 C25 Fe1 69.0(5)
C26 C25 Fe1 68.6(6)
C4 C25 Fe1 122.1(6)
C27 C26 C25 110.4(9)
C27 C26 Fe1 71.1(7)
C25 C26 Fe1 69.7(5)
C27 C26 H26 124.8
C25 C26 H26 124.8
Fe1 C26 H26 124.8
C26 C27 C28 106.4(9)
C26 C27 Fe1 69.3(6)
C28 C27 Fe1 69.6(6)
C26 C27 H27 126.8
C28 C27 H27 126.8
Fe1 C27 H27 126.8
C29 C28 C27 109.8(8)
C29 C28 Fe1 69.4(5)
C27 C28 Fe1 69.5(6)
C29 C28 H28 125.1
C27 C28 H28 125.1
Fe1 C28 H28 125.1
C28 C29 C25 108.2(8)
C28 C29 Fe1 70.8(5)
C25 C29 Fe1 69.7(5)
C28 C29 H29 125.9
C25 C29 H29 125.9
Fe1 C29 H29 125.9
C31 C30 C34 104.9(14)
C31 C30 Fe1 72.0(10)
C34 C30 Fe1 69.8(8)
C31 C30 H30 127.4
C34 C30 H30 127.4
Fe1 C30 H30 127.4
C30 C31 C32 114.4(15)
C30 C31 Fe1 71.6(8)
C32 C31 Fe1 69.3(8)
C30 C31 H31 122.6
C32 C31 H31 122.6
Fe1 C31 H31 122.6
C33 C32 C31 106.7(16)
C33 C32 Fe1 71.1(7)
C31 C32 Fe1 68.9(7)
C33 C32 H32 126.6
C31 C32 H32 126.6
Fe1 C32 H32 126.6
C32 C33 C34 108.6(14)
C32 C33 Fe1 70.7(8)
C34 C33 Fe1 70.4(7)
C32 C33 H33 125.7
C34 C33 H33 125.7
Fe1 C33 H33 125.7
C33 C34 C30 105.0(14)
C33 C34 Fe1 68.1(9)
C30 C34 Fe1 66.6(8)
C33 C34 H34 127.5
C30 C34 H34 127.5
Fe1 C34 H34 127.5
C39 C35 C36 107.9(7)
C39 C35 C5 127.6(7)
C36 C35 C5 124.0(7)
C39 C35 Fe2 69.7(4)
C36 C35 Fe2 69.3(5)
C5 C35 Fe2 132.5(6)
C37 C36 C35 108.1(8)
C37 C36 Fe2 69.8(5)
C35 C36 Fe2 69.9(5)
C37 C36 H36 125.9
C35 C36 H36 125.9
Fe2 C36 H36 125.9
C38 C37 C36 107.9(7)
C38 C37 Fe2 68.9(5)
C36 C37 Fe2 69.5(5)
C38 C37 H37 126.0
C36 C37 H37 126.0
Fe2 C37 H37 126.0
C37 C38 C39 108.5(7)
C37 C38 Fe2 70.7(5)
C39 C38 Fe2 70.2(4)
C37 C38 H38 125.8
C39 C38 H38 125.8
Fe2 C38 H38 125.8
C35 C39 C38 107.6(7)
C35 C39 Fe2 70.0(5)
C38 C39 Fe2 68.5(5)
C35 C39 H39 126.2
C38 C39 H39 126.2
Fe2 C39 H39 126.2
C41 C40 C44 106.6(8)
C41 C40 Fe2 69.4(5)
C44 C40 Fe2 69.0(5)
C41 C40 H40 126.7
C44 C40 H40 126.7
Fe2 C40 H40 126.7
C40 C41 C42 108.4(10)
C40 C41 Fe2 70.5(5)
C42 C41 Fe2 69.9(6)
C40 C41 H41 125.8
C42 C41 H41 125.8
Fe2 C41 H41 125.8
C43 C42 C41 109.5(9)
C43 C42 Fe2 70.3(6)
C41 C42 Fe2 69.5(5)
C43 C42 H42 125.3
C41 C42 H42 125.3
Fe2 C42 H42 125.3
C42 C43 C44 108.6(10)
C42 C43 Fe2 71.2(6)
C44 C43 Fe2 69.5(5)
C42 C43 H43 125.7
C44 C43 H43 125.7
Fe2 C43 H43 125.7
C43 C44 C40 106.9(9)
C43 C44 Fe2 69.1(6)
C40 C44 Fe2 69.9(5)
C43 C44 H44 126.5
C40 C44 H44 126.5
Fe2 C44 H44 126.5
C49 C45 C46 109.8(9)
C49 C45 C12 128.1(10)
C46 C45 C12 121.8(9)
C49 C45 Fe3 71.0(7)
C46 C45 Fe3 68.7(6)
C12 C45 Fe3 131.2(7)
C47 C46 C45 108.9(12)
C47 C46 Fe3 69.7(7)
C45 C46 Fe3 69.5(6)
C47 C46 H46 125.6
C45 C46 H46 125.6
Fe3 C46 H46 125.6
C46 C47 C48 106.2(11)
C46 C47 Fe3 69.8(6)
C48 C47 Fe3 69.3(7)
C46 C47 H47 126.9
C48 C47 H47 126.9
Fe3 C47 H47 126.9
C49 C48 C47 107.8(10)
C49 C48 Fe3 70.0(7)
C47 C48 Fe3 67.2(8)
C49 C48 H48 126.1
C47 C48 H48 126.1
Fe3 C48 H48 126.1
C45 C49 C48 107.2(13)
C45 C49 Fe3 68.8(7)
C48 C49 Fe3 69.2(8)
C45 C49 H49 126.4
C48 C49 H49 126.4
Fe3 C49 H49 126.4
C54 C50 C51 107.1(11)
C54 C50 Fe3 70.1(8)
C51 C50 Fe3 70.0(8)
C54 C50 H50 126.5
C51 C50 H50 126.5
Fe3 C50 H50 126.5
C52 C51 C50 108.9(13)
C52 C51 Fe3 68.6(8)
C50 C51 Fe3 70.6(8)
C52 C51 H51 125.5
C50 C51 H51 125.5
Fe3 C51 H51 125.5
C51 C52 C53 108.2(12)
C51 C52 Fe3 71.9(7)
C53 C52 Fe3 71.1(7)
C51 C52 H52 125.8
C53 C52 H52 125.8
Fe3 C52 H52 125.8
C52 C53 C54 107.4(13)
C52 C53 Fe3 69.2(7)
C54 C53 Fe3 70.6(6)
C52 C53 H53 126.3
C54 C53 H53 126.3
Fe3 C53 H53 126.3
C50 C54 C53 108.4(13)
C50 C54 Fe3 70.7(7)
C53 C54 Fe3 69.3(7)
C50 C54 H54 125.8
C53 C54 H54 125.8
Fe3 C54 H54 125.8
C56 C55 C59 106.6(11)
C56 C55 C13 125.2(9)
C59 C55 C13 128.2(11)
C56 C55 Fe4 69.1(6)
C59 C55 Fe4 67.9(7)
C13 C55 Fe4 128.7(6)
C57 C56 C55 112.9(14)
C57 C56 Fe4 71.5(8)
C55 C56 Fe4 70.6(7)
C57 C56 H56 123.5
C55 C56 H56 123.5
Fe4 C56 H56 123.5
C58 C57 C56 104.9(14)
C58 C57 Fe4 66.4(9)
C56 C57 Fe4 68.5(7)
C58 C57 H57 127.5
C56 C57 H57 127.5
Fe4 C57 H57 127.5
C57 C58 C59 109.9(13)
C57 C58 Fe4 73.3(8)
C59 C58 Fe4 69.1(8)
C57 C58 H58 125.1
C59 C58 H58 125.1
Fe4 C58 H58 125.1
C55 C59 C58 105.7(15)
C55 C59 Fe4 71.3(7)
C58 C59 Fe4 67.3(9)
C55 C59 H59 127.2
C58 C59 H59 127.2
Fe4 C59 H59 127.2
C64 C60 C61 108.0
C64 C60 Fe4 69.2(5)
C61 C60 Fe4 68.3(5)
C64 C60 H60 126.0
C61 C60 H60 126.0
Fe4 C60 H60 126.0
C60 C61 C62 108.0
C60 C61 Fe4 71.8(5)
C62 C61 Fe4 67.5(4)
C60 C61 H61 126.0
C62 C61 H61 126.0
Fe4 C61 H61 126.0
C63 C62 C61 108.0
C63 C62 Fe4 69.8(6)
C61 C62 Fe4 71.6(5)
C63 C62 H62 126.0
C61 C62 H62 126.0
Fe4 C62 H62 126.0
C62 C63 C64 108.0
C62 C63 Fe4 68.8(5)
C64 C63 Fe4 72.1(4)
C62 C63 H63 126.0
C64 C63 H63 126.0
Fe4 C63 H63 126.0
C60 C64 C63 108.0
C60 C64 Fe4 71.0(5)
C63 C64 Fe4 67.4(4)
C60 C64 H64 126.0
C63 C64 H64 126.0
Fe4 C64 H64 126.0
C79 C75 C76 108.0
C79 C75 C21 125.5(6)
C76 C75 C21 126.4(6)
C79 C75 Fe6 69.9(4)
C76 C75 Fe6 69.0(3)
C21 C75 Fe6 129.6(5)
C78 C79 C75 108.0
C78 C79 Fe6 69.2(3)
C75 C79 Fe6 69.3(3)
C78 C79 H79 126.0
C75 C79 H79 126.0
Fe6 C79 H79 126.0
C79 C78 C77 108.0
C79 C78 Fe6 69.9(3)
C77 C78 Fe6 69.0(4)
C79 C78 H78 126.0
C77 C78 H78 126.0
Fe6 C78 H78 126.0
C76 C77 C78 108.0
C76 C77 Fe6 69.4(3)
C78 C77 Fe6 69.9(4)
C76 C77 H77 126.0
C78 C77 H77 126.0
Fe6 C77 H77 126.2
C77 C76 C75 108.0
C77 C76 Fe6 69.3(3)
C75 C76 Fe6 70.0(3)
C77 C76 H76 126.0
C75 C76 H76 126.0
Fe6 C76 H76 126.2
C66 C65 C69 108.0(7)
C66 C65 C20 127.2(7)
C69 C65 C20 124.8(7)
C66 C65 Fe5 69.5(5)
C69 C65 Fe5 68.7(5)
C20 C65 Fe5 128.9(6)
C67 C66 C65 108.2(7)
C67 C66 Fe5 69.1(5)
C65 C66 Fe5 70.2(5)
C67 C66 H66 125.9
C65 C66 H66 125.9
Fe5 C66 H66 125.9
C66 C67 C68 107.4(8)
C66 C67 Fe5 70.5(5)
C68 C67 Fe5 69.4(5)
C66 C67 H67 126.3
C68 C67 H67 126.3
Fe5 C67 H67 126.3
C69 C68 C67 108.1(7)
C69 C68 Fe5 70.0(5)
C67 C68 Fe5 68.9(5)
C69 C68 H68 126.0
C67 C68 H68 126.0
Fe5 C68 H68 126.0
C68 C69 C65 108.3(8)
C68 C69 Fe5 70.1(6)
C65 C69 Fe5 70.4(5)
C68 C69 H69 125.9
C65 C69 H69 125.9
Fe5 C69 H69 125.9
C71 C70 C74 106.6(10)
C71 C70 Fe5 69.2(7)
C74 C70 Fe5 69.1(6)
C71 C70 H70 126.7
C74 C70 H70 126.7
Fe5 C70 H70 126.7
C70 C71 C72 105.7(10)
C70 C71 Fe5 69.4(6)
C72 C71 Fe5 69.0(6)
C70 C71 H71 127.1
C72 C71 H71 127.1
Fe5 C71 H71 127.1
C73 C72 C71 110.1(10)
C73 C72 Fe5 71.3(6)
C71 C72 Fe5 68.9(6)
C73 C72 H72 125.0
C71 C72 H72 125.0
Fe5 C72 H72 125.0
C72 C73 C74 107.9(9)
C72 C73 Fe5 69.4(6)
C74 C73 Fe5 69.0(5)
C72 C73 H73 126.0
C74 C73 H73 126.0
Fe5 C73 H73 126.0
C73 C74 C70 109.7(10)
C73 C74 Fe5 71.1(6)
C70 C74 Fe5 69.3(6)
C73 C74 H74 125.1
C70 C74 H74 125.1
Fe5 C74 H74 125.1
C84 C80 C81 112.1(15)
C84 C80 Fe6 72.5(9)
C81 C80 Fe6 69.3(9)
C84 C80 H80 123.9
C81 C80 H80 123.9
Fe6 C80 H80 123.9
C82 C81 C80 107.7(14)
C82 C81 Fe6 69.7(9)
C80 C81 Fe6 69.9(8)
C82 C81 H81 126.2
C80 C81 H81 126.2
Fe6 C81 H81 126.2
C81 C82 C83 107.0(14)
C81 C82 Fe6 70.2(8)
C83 C82 Fe6 68.9(7)
C81 C82 H82 126.5
C83 C82 H82 126.5
Fe6 C82 H82 126.5
C84 C83 C82 105.1(13)
C84 C83 Fe6 70.6(8)
C82 C83 Fe6 67.7(9)
C84 C83 H83 127.4
C82 C83 H83 127.4
Fe6 C83 H83 127.4
C80 C84 C83 108.0(15)
C80 C84 Fe6 69.5(9)
C83 C84 Fe6 68.1(8)
C80 C84 H84 126.0
C83 C84 H84 126.0
Fe6 C84 H84 126.0
C86 C85 O1 127.9(8)
C86 C85 C90 117.6(8)
O1 C85 C90 114.5(8)
C85 C86 C87 122.4(9)
C85 C86 H86 118.8
C87 C86 H86 118.8
C86 C87 C88 121.7(9)
C86 C87 H87 119.1
C88 C87 H87 119.1
C89 C88 C87 115.5(9)
C89 C88 C91 124.5(9)
C87 C88 C91 119.9(9)
C90 C89 C88 121.6(9)
C90 C89 H89 119.2
C88 C89 H89 119.2
C89 C90 C85 121.0(9)
C89 C90 H90 119.5
C85 C90 H90 119.5
C94 C91 C88 111.0(10)
C94 C91 C93 114.4(13)
C88 C91 C93 109.9(9)
C94 C91 C92 106.7(13)
C88 C91 C92 108.6(10)
C93 C91 C92 105.9(12)
C91 C92 H92A 109.5
C91 C92 H92B 109.5
H92A C92 H92B 109.5
C91 C92 H92C 109.5
H92A C92 H92C 109.5
H92B C92 H92C 109.5
C91 C93 H93A 109.5
C91 C93 H93B 109.5
H93A C93 H93B 109.5
C91 C93 H93C 109.5
H93A C93 H93C 109.5
H93B C93 H93C 109.5
C91 C94 H94A 109.5
C91 C94 H94B 109.5
H94A C94 H94B 109.5
C91 C94 H94C 109.5
H94A C94 H94C 109.5
H94B C94 H94C 109.5
C116 C95 C96 116.4(14)
C116 C95 C99 121.2(13)
C96 C95 C99 108.0
C97 C96 C95 108.0
C97 C96 C101 116.4(11)
C95 C96 C101 122.3(11)
C96 C97 C98 108.0
C96 C97 C133 119.0(13)
C98 C97 C133 122.6(13)
C126 C98 C99 123.4(13)
C126 C98 C97 117.7(13)
C99 C98 C97 108.0
C121 C99 C98 120.2(14)
C121 C99 C95 120.4(14)
C98 C99 C95 108.0
C101 C100 C104 108.0
C101 C100 C115 116.1(13)
C104 C100 C115 124.0(13)
C100 C101 C102 108.0
C100 C101 C96 118.8(12)
C102 C101 C96 121.2(12)
C134 C102 C101 120.2(13)
C134 C102 C103 119.6(14)
C101 C102 C103 108.0
C138 C103 C104 119.9(13)
C138 C103 C102 118.8(13)
C104 C103 C102 108.0
C103 C104 C100 108.0
C103 C104 C105 126.1(13)
C100 C104 C105 114.2(13)
C106 C105 C109 108.0
C106 C105 C104 126.0(13)
C109 C105 C104 112.4(13)
C107 C106 C105 108.0
C107 C106 C119 121.3(13)
C105 C106 C119 116.7(13)
C114 C107 C106 118.9(15)
C114 C107 C108 120.7(15)
C106 C107 C108 108.0
C141 C108 C107 120.2(13)
C141 C108 C109 121.7(13)
C107 C108 C109 108.0
C108 C109 C105 108.0
C108 C109 C137 115.7(11)
C105 C109 C137 124.3(12)
C118 C110 C114 123.2(16)
C118 C110 C111 116.4(16)
C114 C110 C111 108.0
C124 C111 C112 123.8(16)
C124 C111 C110 115.5(16)
C112 C111 C110 108.0
C150 C112 C111 123.7(16)
C150 C112 C113 115.8(16)
C111 C112 C113 108.0
C142 C113 C114 116.5(16)
C142 C113 C112 124.6(16)
C114 C113 C112 108.0
C107 C114 C113 121.6(17)
C107 C114 C110 120.6(16)
C113 C114 C110 108.0
C116 C115 C119 108.0
C116 C115 C100 121.5(14)
C119 C115 C100 117.0(14)
C95 C116 C115 124.8(15)
C95 C116 C117 116.9(15)
C115 C116 C117 108.0
C120 C117 C118 122.6(17)
C120 C117 C116 120.8(17)
C118 C117 C116 108.0
C110 C118 C117 123.6(16)
C110 C118 C119 117.2(16)
C117 C118 C119 108.0
C118 C119 C115 108.0
C118 C119 C106 118.4(15)
C115 C119 C106 121.8(15)
C117 C120 C121 123.4(16)
C117 C120 C124 114.2(17)
C121 C120 C124 108.0
C99 C121 C122 122.8(15)
C99 C121 C120 116.7(15)
C122 C121 C120 108.0
C123 C122 C121 108.0
C123 C122 C125 122.9(14)
C121 C122 C125 116.4(13)
C122 C123 C124 108.0
C122 C123 C151 117.0(15)
C124 C123 C151 123.3(14)
C111 C124 C120 127.4(15)
C111 C124 C123 112.4(15)
C120 C124 C123 108.0
C126 C125 C129 108.0
C126 C125 C122 120.3(13)
C129 C125 C122 118.4(13)
C98 C126 C127 121.8(13)
C98 C126 C125 116.9(13)
C127 C126 C125 108.0
C132 C127 C126 117.8(14)
C132 C127 C128 123.5(14)
C126 C127 C128 108.0
C147 C128 C129 121.0(15)
C147 C128 C127 121.7(14)
C129 C128 C127 108.0
C128 C129 C125 108.0
C128 C129 C152 123.5(14)
C125 C129 C152 117.4(14)
C139 C130 C131 117.7(15)
C139 C130 C134 122.9(15)
C131 C130 C134 108.0
C146 C131 C130 116.2(14)
C146 C131 C132 124.0(14)
C130 C131 C132 108.0
C127 C132 C133 124.8(14)
C127 C132 C131 114.4(14)
C133 C132 C131 108.0
C134 C133 C132 108.0
C134 C133 C97 123.0(15)
C132 C133 C97 115.0(14)
C102 C134 C133 120.0(15)
C102 C134 C130 119.9(15)
C133 C134 C130 108.0
C145 C135 C139 119.4(17)
C145 C135 C136 120.5(16)
C139 C135 C136 108.0
C140 C136 C137 117.4(13)
C140 C136 C135 122.3(13)
C137 C136 C135 108.0
C136 C137 C138 108.0
C136 C137 C109 120.6(12)
C138 C137 C109 118.4(12)
C103 C138 C139 122.1(13)
C103 C138 C137 118.9(13)
C139 C138 C137 108.0
C130 C139 C138 116.6(15)
C130 C139 C135 123.8(15)
C138 C139 C135 108.0
C136 C140 C144 116.7(12)
C136 C140 C141 124.4(12)
C144 C140 C141 108.0
C108 C141 C142 119.8(12)
C108 C141 C140 120.1(12)
C142 C141 C140 108.0
C113 C142 C141 121.0(13)
C113 C142 C143 118.1(13)
C141 C142 C143 108.0
C142 C143 C144 108.0
C142 C143 C154 117.7(11)
C144 C143 C154 122.5(11)
C149 C144 C140 121.3(12)
C149 C144 C143 119.6(12)
C140 C144 C143 108.0
C135 C145 C146 121.0(16)
C135 C145 C149 121.9(16)
C146 C145 C149 108.0
C131 C146 C147 119.5(14)
C131 C146 C145 121.9(14)
C147 C146 C145 108.0
C128 C147 C146 116.8(15)
C128 C147 C148 120.7(16)
C146 C147 C148 108.0
C149 C148 C147 108.0
C149 C148 C153 119.7(13)
C147 C148 C153 117.5(13)
C144 C149 C145 117.1(13)
C144 C149 C148 121.8(14)
C145 C149 C148 108.0
C112 C150 C151 116.9(14)
C112 C150 C154 124.3(14)
C151 C150 C154 108.0
C152 C151 C150 108.0
C152 C151 C123 120.5(13)
C150 C151 C123 119.7(13)
C153 C152 C151 108.0
C153 C152 C129 114.4(13)
C151 C152 C129 123.4(13)
C152 C153 C154 108.0
C152 C153 C148 122.7(12)
C154 C153 C148 116.6(12)
C153 C154 C150 108.0
C153 C154 C143 119.7(12)
C150 C154 C143 119.5(11)
C156 C155 C160 120.0
C157 C156 C155 120.0
C156 C157 C158 120.0
C159 C158 C157 120.0
C158 C159 C160 120.0
C159 C160 C155 120.0
C159 C160 C161 116.0(19)
C155 C160 C161 123.9(19)

loop_
_geom_bond_atom_site_label_1
_geom_bond_atom_site_label_2
_geom_bond_distance
Fe1 C30 2.026(13)
Fe1 C31 2.030(14)
Fe1 C32 2.036(12)
Fe1 C26 2.036(11)
Fe1 C29 2.041(9)
Fe1 C33 2.041(12)
Fe1 C25 2.051(8)
Fe1 C27 2.059(11)
Fe1 C28 2.060(10)
Fe1 C34 2.072(16)
Fe2 C38 2.026(9)
Fe2 C43 2.043(10)
Fe2 C36 2.046(8)
Fe2 C41 2.048(10)
Fe2 C44 2.049(10)
Fe2 C39 2.050(8)
Fe2 C37 2.050(8)
Fe2 C42 2.054(10)
Fe2 C35 2.054(8)
Fe2 C40 2.062(9)
Fe3 C52 2.012(12)
Fe3 C47 2.023(12)
Fe3 C46 2.024(10)
Fe3 C45 2.034(10)
Fe3 C53 2.037(10)
Fe3 C48 2.052(13)
Fe3 C54 2.053(12)
Fe3 C51 2.054(14)
Fe3 C50 2.062(12)
Fe3 C49 2.064(14)
Fe4 C58 1.978(15)
Fe4 C59 2.003(15)
Fe4 C62 2.000(12)
Fe4 C63 2.015(12)
Fe4 C56 2.028(11)
Fe4 C55 2.048(10)
Fe4 C61 2.054(13)
Fe4 C57 2.068(13)
Fe4 C64 2.077(13)
Fe4 C60 2.101(10)
Fe5 C71 2.032(12)
Fe5 C72 2.034(11)
Fe5 C74 2.031(9)
Fe5 C70 2.034(11)
Fe5 C67 2.049(9)
Fe5 C69 2.055(9)
Fe5 C73 2.058(10)
Fe5 C68 2.057(9)
Fe5 C66 2.069(8)
Fe5 C65 2.079(8)
Fe6 C77 2.017(9)
Fe6 C76 2.018(9)
Fe6 C78 2.030(9)
Fe6 C82 2.039(15)
Fe6 C75 2.031(7)
Fe6 C79 2.039(9)
Fe6 C81 2.045(14)
Fe6 C80 2.053(16)
Fe6 C83 2.056(15)
Fe6 C84 2.090(12)
N1 C1 1.371(9)
N1 C8 1.389(8)
N1 B1 1.508(9)
N2 C9 1.341(9)
N2 C8 1.367(9)
N3 C16 1.350(9)
N3 C9 1.364(8)
N3 B1 1.500(11)
N4 C16 1.345(9)
N4 C17 1.361(9)
N5 C17 1.367(9)
N5 C24 1.376(9)
N5 B1 1.517(9)
N6 C1 1.334(9)
N6 C24 1.351(9)
O1 C85 1.379(10)
O1 B1 1.433(10)
C1 C2 1.439(10)
C2 C7 1.397(10)
C2 C3 1.404(10)
C3 C4 1.383(11)
C3 H3 0.95
C4 C5 1.413(11)
C4 C25 1.488(11)
C5 C6 1.400(11)
C5 C35 1.495(10)
C6 C7 1.411(9)
C6 H6 0.95
C7 C8 1.425(10)
C9 C10 1.445(10)
C10 C11 1.412(10)
C10 C15 1.418(11)
C11 C12 1.369(12)
C11 H11 0.95
C12 C13 1.454(13)
C12 C45 1.502(11)
C13 C14 1.393(11)
C13 C55 1.513(12)
C14 C15 1.403(11)
C14 H14 0.95
C15 C16 1.435(10)
C17 C18 1.437(10)
C18 C23 1.410(10)
C18 C19 1.417(10)
C19 C20 1.377(11)
C19 H19 0.95
C20 C21 1.435(12)
C20 C65 1.478(11)
C21 C22 1.364(12)
C21 C75 1.514(9)
C22 C23 1.407(10)
C22 H22 0.95
C23 C24 1.423(10)
C25 C29 1.444(11)
C25 C26 1.454(13)
C26 C27 1.386(14)
C26 H26 1.0
C27 C28 1.437(15)
C27 H27 1.0
C28 C29 1.396(13)
C28 H28 1.0
C29 H29 1.0
C30 C31 1.27(2)
C30 C34 1.52(2)
C30 H30 1.0
C31 C32 1.45(2)
C31 H31 1.0
C32 C33 1.34(2)
C32 H32 1.0
C33 C34 1.46(2)
C33 H33 1.0
C34 H34 1.0
C35 C39 1.415(12)
C35 C36 1.432(11)
C36 C37 1.421(12)
C36 H36 1.0
C37 C38 1.408(13)
C37 H37 1.0
C38 C39 1.437(11)
C38 H38 1.0
C39 H39 1.0
C40 C41 1.410(14)
C40 C44 1.443(15)
C40 H40 1.0
C41 C42 1.424(16)
C41 H41 1.0
C42 C43 1.351(18)
C42 H42 1.0
C43 C44 1.445(15)
C43 H43 1.0
C44 H44 1.0
C45 C49 1.411(15)
C45 C46 1.447(16)
C46 C47 1.401(16)
C46 H46 1.0
C47 C48 1.51(2)
C47 H47 1.0
C48 C49 1.435(18)
C48 H48 1.0
C49 H49 1.0
C50 C54 1.38(2)
C50 C51 1.387(17)
C50 H50 1.0
C51 C52 1.38(2)
C51 H51 1.0
C52 C53 1.38(2)
C52 H52 1.0
C53 C54 1.402(17)
C53 H53 1.0
C54 H54 1.0
C55 C56 1.404(17)
C55 C59 1.413(16)
C56 C57 1.400(17)
C56 H56 1.0
C57 C58 1.40(2)
C57 H57 1.0
C58 C59 1.48(2)
C58 H58 1.0
C59 H59 1.0
C60 C64 1.42
C60 C61 1.42
C60 H60 1.0
C61 C62 1.42
C61 H61 1.0
C62 C63 1.42
C62 H62 1.0
C63 C64 1.42
C63 H63 1.0
C64 H64 1.0
C75 C79 1.42
C75 C76 1.42
C79 C78 1.42
C79 H79 1.0
C78 C77 1.42
C78 H78 1.0
C77 C76 1.42
C77 H77 0.95
C76 H76 0.95
C65 C66 1.429(12)
C65 C69 1.442(11)
C66 C67 1.422(12)
C66 H66 1.0
C67 C68 1.461(15)
C67 H67 1.0
C68 C69 1.403(12)
C68 H68 1.0
C69 H69 1.0
C70 C71 1.435(18)
C70 C74 1.443(15)
C70 H70 1.0
C71 C72 1.460(17)
C71 H71 1.0
C72 C73 1.375(17)
C72 H72 1.0
C73 C74 1.397(15)
C73 H73 1.0
C74 H74 1.0
C80 C84 1.35(2)
C80 C81 1.43(2)
C80 H80 1.0
C81 C82 1.40(2)
C81 H81 1.0
C82 C83 1.51(2)
C82 H82 1.0
C83 C84 1.46(2)
C83 H83 1.0
C84 H84 1.0
C85 C86 1.344(13)
C85 C90 1.397(12)
C86 C87 1.365(14)
C86 H86 0.95
C87 C88 1.416(14)
C87 H87 0.95
C88 C89 1.387(14)
C88 C91 1.544(12)
C89 C90 1.386(14)
C89 H89 0.95
C90 H90 0.95
C91 C94 1.51(2)
C91 C93 1.557(19)
C91 C92 1.57(2)
C92 H92A 0.98
C92 H92B 0.98
C92 H92C 0.98
C93 H93A 0.98
C93 H93B 0.98
C93 H93C 0.98
C94 H94A 0.98
C94 H94B 0.98
C94 H94C 0.98
C95 C116 1.353(19)
C95 C96 1.42
C95 C99 1.42
C96 C97 1.42
C96 C101 1.518(16)
C97 C98 1.42
C97 C133 1.433(19)
C98 C126 1.400(17)
C98 C99 1.42
C99 C121 1.336(17)
C100 C101 1.42
C100 C104 1.42
C100 C115 1.464(18)
C101 C102 1.42
C102 C134 1.366(18)
C102 C103 1.42
C103 C138 1.404(16)
C103 C104 1.42
C104 C105 1.419(17)
C105 C106 1.42
C105 C109 1.42
C106 C107 1.42
C106 C119 1.438(19)
C107 C114 1.325(19)
C107 C108 1.42
C108 C141 1.319(16)
C108 C109 1.42
C109 C137 1.480(17)
C110 C118 1.381(19)
C110 C114 1.42
C110 C111 1.42
C111 C124 1.40(2)
C111 C112 1.42
C112 C150 1.320(19)
C112 C113 1.42
C113 C142 1.395(18)
C113 C114 1.42
C115 C116 1.42
C115 C119 1.42
C116 C117 1.42
C117 C120 1.29(2)
C117 C118 1.42
C118 C119 1.42
C120 C121 1.42
C120 C124 1.42
C121 C122 1.42
C122 C123 1.42
C122 C125 1.514(19)
C123 C124 1.42
C123 C151 1.448(17)
C125 C126 1.42
C125 C129 1.42
C126 C127 1.42
C127 C132 1.368(18)
C127 C128 1.42
C128 C147 1.39(2)
C128 C129 1.42
C129 C152 1.459(18)
C130 C139 1.362(18)
C130 C131 1.42
C130 C134 1.42
C131 C146 1.410(17)
C131 C132 1.42
C132 C133 1.42
C133 C134 1.42
C135 C145 1.245(18)
C135 C139 1.42
C135 C136 1.42
C136 C140 1.308(16)
C136 C137 1.42
C137 C138 1.42
C138 C139 1.42
C140 C144 1.42
C140 C141 1.42
C141 C142 1.42
C142 C143 1.42
C143 C144 1.42
C143 C154 1.428(15)
C144 C149 1.364(17)
C145 C146 1.42
C145 C149 1.42
C146 C147 1.42
C147 C148 1.42
C148 C149 1.42
C148 C153 1.519(17)
C150 C151 1.42
C150 C154 1.42
C151 C152 1.42
C152 C153 1.42
C153 C154 1.42
C155 C156 1.39
C155 C160 1.39
C156 C157 1.39
C157 C158 1.39
C158 C159 1.39
C159 C160 1.39
C160 C161 1.524(18)

loop_
_geom_hbond_atom_site_label_D
_geom_hbond_atom_site_label_H
_geom_hbond_atom_site_label_A
_geom_hbond_distance_DH
_geom_hbond_distance_HA
_geom_hbond_distance_DA
_geom_hbond_angle_DHA
C86 H86 N6 0.95 2.63 3.518(11) 156.3

loop_
_geom_torsion_atom_site_label_1
_geom_torsion_atom_site_label_2
_geom_torsion_atom_site_label_3
_geom_torsion_atom_site_label_4
_geom_torsion
C85 O1 B1 N3 171.3(5)
C85 O1 B1 N1 -70.0(9)
C85 O1 B1 N5 54.4(9)
C16 N3 B1 O1 -92.9(7)
C9 N3 B1 O1 97.1(7)
C16 N3 B1 N1 138.9(6)
C9 N3 B1 N1 -31.0(9)
C16 N3 B1 N5 33.2(9)
C9 N3 B1 N5 -136.7(6)
C1 N1 B1 O1 105.3(8)
C8 N1 B1 O1 -91.4(9)
C1 N1 B1 N3 -132.6(7)
C8 N1 B1 N3 30.6(8)
C1 N1 B1 N5 -26.5(9)
C8 N1 B1 N5 136.8(6)
C17 N5 B1 O1 90.5(9)
C24 N5 B1 O1 -105.6(8)
C17 N5 B1 N3 -30.2(8)
C24 N5 B1 N3 133.7(7)
C17 N5 B1 N1 -136.8(6)
C24 N5 B1 N1 27.0(9)
C24 N6 C1 N1 10.0(11)
C24 N6 C1 C2 -152.0(7)
C8 N1 C1 N6 -154.3(7)
B1 N1 C1 N6 10.9(11)
C8 N1 C1 C2 11.4(8)
B1 N1 C1 C2 176.6(6)
N6 C1 C2 C7 157.8(7)
N1 C1 C2 C7 -6.5(8)
N6 C1 C2 C3 -12.3(14)
N1 C1 C2 C3 -176.7(8)
C7 C2 C3 C4 0.7(11)
C1 C2 C3 C4 170.0(8)
C2 C3 C4 C5 0.6(11)
C2 C3 C4 C25 -177.9(7)
C3 C4 C5 C6 -1.0(11)
C25 C4 C5 C6 177.4(7)
C3 C4 C5 C35 177.5(7)
C25 C4 C5 C35 -4.0(12)
C4 C5 C6 C7 0.1(11)
C35 C5 C6 C7 -178.6(7)
C3 C2 C7 C6 -1.7(11)
C1 C2 C7 C6 -173.4(7)
C3 C2 C7 C8 171.1(6)
C1 C2 C7 C8 -0.5(8)
C5 C6 C7 C2 1.4(11)
C5 C6 C7 C8 -169.2(7)
C9 N2 C8 N1 -9.5(9)
C9 N2 C8 C7 150.6(7)
C1 N1 C8 N2 152.2(6)
B1 N1 C8 N2 -13.2(10)
C1 N1 C8 C7 -11.9(8)
B1 N1 C8 C7 -177.3(6)
C2 C7 C8 N2 -154.7(7)
C6 C7 C8 N2 16.8(13)
C2 C7 C8 N1 7.4(8)
C6 C7 C8 N1 178.9(8)
C8 N2 C9 N3 9.1(10)
C8 N2 C9 C10 -155.3(7)
C16 N3 C9 N2 -156.6(6)
B1 N3 C9 N2 14.3(10)
C16 N3 C9 C10 11.1(8)
B1 N3 C9 C10 -178.0(6)
N2 C9 C10 C11 -13.1(13)
N3 C9 C10 C11 -179.6(8)
N2 C9 C10 C15 160.7(7)
N3 C9 C10 C15 -5.9(7)
C15 C10 C11 C12 3.5(11)
C9 C10 C11 C12 176.6(7)
C10 C11 C12 C13 -1.2(11)
C10 C11 C12 C45 176.6(7)
C11 C12 C13 C14 -3.5(11)
C45 C12 C13 C14 178.6(8)
C11 C12 C13 C55 173.6(8)
C45 C12 C13 C55 -4.2(12)
C12 C13 C14 C15 5.9(11)
C55 C13 C14 C15 -171.4(8)
C13 C14 C15 C10 -3.7(11)
C13 C14 C15 C16 -177.3(7)
C11 C10 C15 C14 -1.1(10)
C9 C10 C15 C14 -175.8(6)
C11 C10 C15 C16 173.9(6)
C9 C10 C15 C16 -0.7(7)
C17 N4 C16 N3 -6.3(9)
C17 N4 C16 C15 154.1(7)
C9 N3 C16 N4 152.6(6)
B1 N3 C16 N4 -18.2(10)
C9 N3 C16 C15 -11.6(8)
B1 N3 C16 C15 177.6(6)
C14 C15 C16 N4 18.3(13)
C10 C15 C16 N4 -155.9(7)
C14 C15 C16 N3 -178.7(8)
C10 C15 C16 N3 7.1(7)
C16 N4 C17 N5 9.1(9)
C16 N4 C17 C18 -150.9(7)
C24 N5 C17 N4 -153.8(6)
B1 N5 C17 N4 12.1(10)
C24 N5 C17 C18 9.8(7)
B1 N5 C17 C18 175.7(6)
N4 C17 C18 C23 157.5(7)
N5 C17 C18 C23 -4.9(7)
N4 C17 C18 C19 -13.1(12)
N5 C17 C18 C19 -175.5(7)
C23 C18 C19 C20 -0.8(11)
C17 C18 C19 C20 168.8(7)
C18 C19 C20 C21 1.9(11)
C18 C19 C20 C65 179.3(7)
C19 C20 C21 C22 -1.4(12)
C65 C20 C21 C22 -178.8(8)
C19 C20 C21 C75 172.7(7)
C65 C20 C21 C75 -4.7(12)
C20 C21 C22 C23 -0.3(13)
C75 C21 C22 C23 -174.7(7)
C21 C22 C23 C18 1.4(12)
C21 C22 C23 C24 -167.6(8)
C19 C18 C23 C22 -0.9(11)
C17 C18 C23 C22 -173.0(7)
C19 C18 C23 C24 170.6(6)
C17 C18 C23 C24 -1.5(8)
C1 N6 C24 N5 -9.5(10)
C1 N6 C24 C23 151.2(8)
C17 N5 C24 N6 153.7(7)
B1 N5 C24 N6 -11.9(11)
C17 N5 C24 C23 -10.8(8)
B1 N5 C24 C23 -176.4(6)
C22 C23 C24 N6 14.5(14)
C18 C23 C24 N6 -155.5(7)
C22 C23 C24 N5 177.3(8)
C18 C23 C24 N5 7.3(8)
C3 C4 C25 C29 -161.6(9)
C5 C4 C25 C29 19.9(14)
C3 C4 C25 C26 11.7(13)
C5 C4 C25 C26 -166.8(9)
C3 C4 C25 Fe1 -72.8(9)
C5 C4 C25 Fe1 108.7(8)
C29 C25 C26 C27 0.0(13)
C4 C25 C26 C27 -174.7(10)
Fe1 C25 C26 C27 -59.6(9)
C29 C25 C26 Fe1 59.6(6)
C4 C25 C26 Fe1 -115.1(8)
C25 C26 C27 C28 -1.3(14)
Fe1 C26 C27 C28 -60.1(8)
C25 C26 C27 Fe1 58.8(8)
C26 C27 C28 C29 2.1(14)
Fe1 C27 C28 C29 -57.7(7)
C26 C27 C28 Fe1 59.9(9)
C27 C28 C29 C25 -2.2(12)
Fe1 C28 C29 C25 -60.0(6)
C27 C28 C29 Fe1 57.8(8)
C26 C25 C29 C28 1.3(11)
C4 C25 C29 C28 175.6(9)
Fe1 C25 C29 C28 60.7(7)
C26 C25 C29 Fe1 -59.4(7)
C4 C25 C29 Fe1 114.9(9)
C34 C30 C31 C32 -6.5(19)
Fe1 C30 C31 C32 56.0(13)
C34 C30 C31 Fe1 -62.5(9)
C30 C31 C32 C33 4.(2)
Fe1 C31 C32 C33 61.4(11)
C30 C31 C32 Fe1 -57.2(13)
C31 C32 C33 C34 0.4(17)
Fe1 C32 C33 C34 60.4(9)
C31 C32 C33 Fe1 -60.0(10)
C32 C33 C34 C30 -4.0(15)
Fe1 C33 C34 C30 56.6(9)
C32 C33 C34 Fe1 -60.6(11)
C31 C30 C34 C33 6.4(16)
Fe1 C30 C34 C33 -57.6(9)
C31 C30 C34 Fe1 64.0(11)
C6 C5 C35 C39 -115.1(9)
C4 C5 C35 C39 66.3(11)
C6 C5 C35 C36 73.5(10)
C4 C5 C35 C36 -105.1(9)
C6 C5 C35 Fe2 -18.7(11)
C4 C5 C35 Fe2 162.6(6)
C39 C35 C36 C37 -0.4(9)
C5 C35 C36 C37 172.4(7)
Fe2 C35 C36 C37 -59.6(6)
C39 C35 C36 Fe2 59.2(6)
C5 C35 C36 Fe2 -128.0(8)
C35 C36 C37 C38 1.2(10)
Fe2 C36 C37 C38 -58.4(6)
C35 C36 C37 Fe2 59.6(6)
C36 C37 C38 C39 -1.6(10)
Fe2 C37 C38 C39 -60.3(6)
C36 C37 C38 Fe2 58.8(6)
C36 C35 C39 C38 -0.6(9)
C5 C35 C39 C38 -173.1(8)
Fe2 C35 C39 C38 58.4(6)
C36 C35 C39 Fe2 -58.9(6)
C5 C35 C39 Fe2 128.6(8)
C37 C38 C39 C35 1.3(10)
Fe2 C38 C39 C35 -59.3(6)
C37 C38 C39 Fe2 60.6(6)
C44 C40 C41 C42 0.7(11)
Fe2 C40 C41 C42 59.9(7)
C44 C40 C41 Fe2 -59.2(6)
C40 C41 C42 C43 -1.2(13)
Fe2 C41 C42 C43 59.1(8)
C40 C41 C42 Fe2 -60.2(7)
C41 C42 C43 C44 1.2(13)
Fe2 C42 C43 C44 59.7(7)
C41 C42 C43 Fe2 -58.5(8)
C42 C43 C44 C40 -0.7(12)
Fe2 C43 C44 C40 60.0(7)
C42 C43 C44 Fe2 -60.7(8)
C41 C40 C44 C43 0.0(11)
Fe2 C40 C44 C43 -59.5(7)
C41 C40 C44 Fe2 59.5(7)
C11 C12 C45 C49 -122.4(12)
C13 C12 C45 C49 55.5(14)
C11 C12 C45 C46 64.0(12)
C13 C12 C45 C46 -118.1(11)
C11 C12 C45 Fe3 -24.6(13)
C13 C12 C45 Fe3 153.2(8)
C49 C45 C46 C47 0.5(14)
C12 C45 C46 C47 175.1(10)
Fe3 C45 C46 C47 -58.7(9)
C49 C45 C46 Fe3 59.2(8)
C12 C45 C46 Fe3 -126.2(9)
C45 C46 C47 C48 -1.5(14)
Fe3 C46 C47 C48 -60.1(9)
C45 C46 C47 Fe3 58.6(8)
C46 C47 C48 C49 2.0(15)
Fe3 C47 C48 C49 -58.4(9)
C46 C47 C48 Fe3 60.4(9)
C46 C45 C49 C48 0.8(14)
C12 C45 C49 C48 -173.4(10)
Fe3 C45 C49 C48 58.7(9)
C46 C45 C49 Fe3 -57.8(8)
C12 C45 C49 Fe3 127.9(10)
C47 C48 C49 C45 -1.7(14)
Fe3 C48 C49 C45 -58.4(8)
C47 C48 C49 Fe3 56.7(9)
C54 C50 C51 C52 -2.6(15)
Fe3 C50 C51 C52 58.0(10)
C54 C50 C51 Fe3 -60.6(10)
C50 C51 C52 C53 2.9(16)
Fe3 C51 C52 C53 62.2(10)
C50 C51 C52 Fe3 -59.2(9)
C51 C52 C53 C54 -2.1(16)
Fe3 C52 C53 C54 60.6(10)
C51 C52 C53 Fe3 -62.7(9)
C51 C50 C54 C53 1.3(16)
Fe3 C50 C54 C53 -59.3(10)
C51 C50 C54 Fe3 60.6(9)
C52 C53 C54 C50 0.5(17)
Fe3 C53 C54 C50 60.2(10)
C52 C53 C54 Fe3 -59.7(10)
C14 C13 C55 C56 40.5(13)
C12 C13 C55 C56 -136.6(10)
C14 C13 C55 C59 -140.7(11)
C12 C13 C55 C59 42.2(15)
C14 C13 C55 Fe4 -49.7(12)
C12 C13 C55 Fe4 133.1(8)
C59 C55 C56 C57 -1.4(13)
C13 C55 C56 C57 177.6(9)
Fe4 C55 C56 C57 -59.1(8)
C59 C55 C56 Fe4 57.7(8)
C13 C55 C56 Fe4 -123.3(9)
C55 C56 C57 C58 1.9(15)
Fe4 C56 C57 C58 -56.6(10)
C55 C56 C57 Fe4 58.6(8)
C56 C57 C58 C59 -1.7(17)
Fe4 C57 C58 C59 -59.7(11)
C56 C57 C58 Fe4 58.0(9)
C56 C55 C59 C58 0.3(14)
C13 C55 C59 C58 -178.7(11)
Fe4 C55 C59 C58 58.7(10)
C56 C55 C59 Fe4 -58.4(8)
C13 C55 C59 Fe4 122.6(10)
C57 C58 C59 C55 0.9(17)
Fe4 C58 C59 C55 -61.4(9)
C57 C58 C59 Fe4 62.3(11)
C64 C60 C61 C62 0
Fe4 C60 C61 C62 57.9(5)
C64 C60 C61 Fe4 -57.9(5)
C60 C61 C62 C63 0
Fe4 C61 C62 C63 60.6(5)
C60 C61 C62 Fe4 -60.6(5)
C61 C62 C63 C64 0
Fe4 C62 C63 C64 61.7(4)
C61 C62 C63 Fe4 -61.7(4)
C61 C60 C64 C63 0
Fe4 C60 C64 C63 -57.3(4)
C61 C60 C64 Fe4 57.3(4)
C62 C63 C64 C60 0
Fe4 C63 C64 C60 59.6(5)
C62 C63 C64 Fe4 -59.6(5)
C22 C21 C75 C79 -116.4(9)
C20 C21 C75 C79 69.4(10)
C22 C21 C75 C76 67.7(10)
C20 C21 C75 C76 -106.5(9)
C22 C21 C75 Fe6 -24.0(12)
C20 C21 C75 Fe6 161.7(6)
C76 C75 C79 C78 0
C21 C75 C79 C78 -176.5(8)
Fe6 C75 C79 C78 58.6(3)
C76 C75 C79 Fe6 -58.6(3)
C21 C75 C79 Fe6 124.9(7)
C75 C79 C78 C77 0
Fe6 C79 C78 C77 58.6(4)
C75 C79 C78 Fe6 -58.6(4)
C79 C78 C77 C76 0
Fe6 C78 C77 C76 59.2(3)
C79 C78 C77 Fe6 -59.2(3)
C78 C77 C76 C75 0
Fe6 C77 C76 C75 59.5(3)
C78 C77 C76 Fe6 -59.5(3)
C79 C75 C76 C77 0
C21 C75 C76 C77 176.5(9)
Fe6 C75 C76 C77 -59.1(3)
C79 C75 C76 Fe6 59.1(3)
C21 C75 C76 Fe6 -124.4(7)
C19 C20 C65 C66 111.0(10)
C21 C20 C65 C66 -71.6(12)
C19 C20 C65 C69 -71.4(11)
C21 C20 C65 C69 106.0(9)
C19 C20 C65 Fe5 18.2(11)
C21 C20 C65 Fe5 -164.4(6)
C69 C65 C66 C67 -0.7(10)
C20 C65 C66 C67 177.3(8)
Fe5 C65 C66 C67 -58.8(7)
C69 C65 C66 Fe5 58.1(6)
C20 C65 C66 Fe5 -124.0(8)
C65 C66 C67 C68 -0.4(11)
Fe5 C66 C67 C68 -59.9(7)
C65 C66 C67 Fe5 59.5(6)
C66 C67 C68 C69 1.4(11)
Fe5 C67 C68 C69 -59.2(6)
C66 C67 C68 Fe5 60.6(7)
C67 C68 C69 C65 -1.9(11)
Fe5 C68 C69 C65 -60.4(6)
C67 C68 C69 Fe5 58.5(7)
C66 C65 C69 C68 1.6(10)
C20 C65 C69 C68 -176.4(8)
Fe5 C65 C69 C68 60.2(6)
C66 C65 C69 Fe5 -58.5(6)
C20 C65 C69 Fe5 123.4(8)
C74 C70 C71 C72 0.6(12)
Fe5 C70 C71 C72 59.8(8)
C74 C70 C71 Fe5 -59.3(7)
C70 C71 C72 C73 -0.6(13)
Fe5 C71 C72 C73 59.5(8)
C70 C71 C72 Fe5 -60.1(8)
C71 C72 C73 C74 0.3(13)
Fe5 C72 C73 C74 58.4(7)
C71 C72 C73 Fe5 -58.1(8)
C72 C73 C74 C70 0.1(12)
Fe5 C73 C74 C70 58.7(7)
C72 C73 C74 Fe5 -58.7(8)
C71 C70 C74 C73 -0.4(12)
Fe5 C70 C74 C73 -59.8(7)
C71 C70 C74 Fe5 59.4(8)
C84 C80 C81 C82 -0.2(19)
Fe6 C80 C81 C82 59.7(13)
C84 C80 C81 Fe6 -60.0(11)
C80 C81 C82 C83 0.(2)
Fe6 C81 C82 C83 59.4(12)
C80 C81 C82 Fe6 -59.9(11)
C81 C82 C83 C84 1.0(19)
Fe6 C82 C83 C84 61.1(10)
C81 C82 C83 Fe6 -60.2(13)
C81 C80 C84 C83 0.8(16)
Fe6 C80 C84 C83 -57.3(9)
C81 C80 C84 Fe6 58.1(11)
C82 C83 C84 C80 -1.1(17)
Fe6 C83 C84 C80 58.2(10)
C82 C83 C84 Fe6 -59.2(11)
B1 O1 C85 C86 17.2(11)
B1 O1 C85 C90 -160.9(8)
O1 C85 C86 C87 178.2(7)
C90 C85 C86 C87 -3.8(13)
C85 C86 C87 C88 1.3(14)
C86 C87 C88 C89 2.2(15)
C86 C87 C88 C91 -179.7(9)
C87 C88 C89 C90 -3.2(16)
C91 C88 C89 C90 178.9(11)
C88 C89 C90 C85 0.7(18)
C86 C85 C90 C89 2.8(15)
O1 C85 C90 C89 -178.9(9)
C89 C88 C91 C94 4.2(18)
C87 C88 C91 C94 -173.7(13)
C89 C88 C91 C93 -123.3(13)
C87 C88 C91 C93 58.8(15)
C89 C88 C91 C92 121.2(14)
C87 C88 C91 C92 -56.7(15)
C116 C95 C96 C97 140.3(16)
C99 C95 C96 C97 0
C116 C95 C96 C101 1.0(17)
C99 C95 C96 C101 -139.3(13)
C95 C96 C97 C98 0
C101 C96 C97 C98 142.0(12)
C95 C96 C97 C133 -145.9(15)
C101 C96 C97 C133 -3.9(16)
C96 C97 C98 C126 -145.6(15)
C133 C97 C98 C126 -1.2(17)
C96 C97 C98 C99 0
C133 C97 C98 C99 144.4(16)
C126 C98 C99 C121 -0.4(19)
C97 C98 C99 C121 -143.6(16)
C126 C98 C99 C95 143.2(16)
C97 C98 C99 C95 0
C116 C95 C99 C121 5.5(19)
C96 C95 C99 C121 143.5(16)
C116 C95 C99 C98 -138.0(16)
C96 C95 C99 C98 0
C104 C100 C101 C102 0
C115 C100 C101 C102 -144.6(14)
C104 C100 C101 C96 143.1(13)
C115 C100 C101 C96 -1.5(16)
C97 C96 C101 C100 -137.1(11)
C95 C96 C101 C100 -0.9(16)
C97 C96 C101 C102 1.0(15)
C95 C96 C101 C102 137.2(12)
C100 C101 C102 C134 142.2(16)
C96 C101 C102 C134 0.2(16)
C100 C101 C102 C103 0
C96 C101 C102 C103 -142.0(13)
C134 C102 C103 C138 -1.6(17)
C101 C102 C103 C138 140.9(14)
C134 C102 C103 C104 -142.5(16)
C101 C102 C103 C104 0
C138 C103 C104 C100 -140.4(14)
C102 C103 C104 C100 0
C138 C103 C104 C105 0.0(19)
C102 C103 C104 C105 140.4(17)
C101 C100 C104 C103 0
C115 C100 C104 C103 141.1(16)
C101 C100 C104 C105 -145.6(15)
C115 C100 C104 C105 -4.5(16)
C103 C104 C105 C106 -132.7(14)
C100 C104 C105 C106 5.7(17)
C103 C104 C105 C109 2.9(18)
C100 C104 C105 C109 141.2(11)
C109 C105 C106 C107 0
C104 C105 C106 C107 137.1(17)
C109 C105 C106 C119 -140.8(17)
C104 C105 C106 C119 -3.7(18)
C105 C106 C107 C114 -142.4(17)
C119 C106 C107 C114 -4.(2)
C105 C106 C107 C108 0
C119 C106 C107 C108 138.6(17)
C114 C107 C108 C141 -4.3(19)
C106 C107 C108 C141 -146.0(17)
C114 C107 C108 C109 141.6(17)
C106 C107 C108 C109 0
C141 C108 C109 C105 145.3(17)
C107 C108 C109 C105 0
C141 C108 C109 C137 0.9(17)
C107 C108 C109 C137 -144.5(14)
C106 C105 C109 C108 0
C104 C105 C109 C108 -143.5(15)
C106 C105 C109 C137 140.7(15)
C104 C105 C109 C137 -2.8(17)
C118 C110 C111 C124 0.1(19)
C114 C110 C111 C124 -143.4(17)
C118 C110 C111 C112 143.5(18)
C114 C110 C111 C112 0
C124 C111 C112 C150 -1.(2)
C110 C111 C112 C150 -140.(2)
C124 C111 C112 C113 139.6(18)
C110 C111 C112 C113 0
C150 C112 C113 C142 1.(2)
C111 C112 C113 C142 -142.6(19)
C150 C112 C113 C114 143.7(18)
C111 C112 C113 C114 0
C106 C107 C114 C113 141.1(14)
C108 C107 C114 C113 3.(2)
C106 C107 C114 C110 -1.(2)
C108 C107 C114 C110 -138.3(14)
C142 C113 C114 C107 0.(2)
C112 C113 C114 C107 -146.0(19)
C142 C113 C114 C110 146.0(17)
C112 C113 C114 C110 0
C118 C110 C114 C107 6.(2)
C111 C110 C114 C107 146.4(19)
C118 C110 C114 C113 -140.5(19)
C111 C110 C114 C113 0
C101 C100 C115 C116 3.9(18)
C104 C100 C115 C116 -134.4(14)
C101 C100 C115 C119 139.9(12)
C104 C100 C115 C119 1.6(18)
C96 C95 C116 C115 2.(2)
C99 C95 C116 C115 136.3(14)
C96 C95 C116 C117 -139.2(12)
C99 C95 C116 C117 -4.5(18)
C119 C115 C116 C95 -143.6(19)
C100 C115 C116 C95 -4.(2)
C119 C115 C116 C117 0
C100 C115 C116 C117 139.4(17)
C95 C116 C117 C120 -2.(2)
C115 C116 C117 C120 -149.(2)
C95 C116 C117 C118 146.8(17)
C115 C116 C117 C118 0
C114 C110 C118 C117 133.2(16)
C111 C110 C118 C117 -4.(2)
C114 C110 C118 C119 -6.(2)
C111 C110 C118 C119 -143.5(14)
C120 C117 C118 C110 6.(2)
C116 C117 C118 C110 -142.3(19)
C120 C117 C118 C119 148.(2)
C116 C117 C118 C119 0
C110 C118 C119 C115 145.1(18)
C117 C118 C119 C115 0
C110 C118 C119 C106 1.(2)
C117 C118 C119 C106 -143.7(17)
C116 C115 C119 C118 0
C100 C115 C119 C118 -141.5(16)
C116 C115 C119 C106 142.2(18)
C100 C115 C119 C106 0.7(19)
C107 C106 C119 C118 3.4(19)
C105 C106 C119 C118 138.7(12)
C107 C106 C119 C115 -135.1(14)
C105 C106 C119 C115 0.2(19)
C118 C117 C120 C121 -136.7(16)
C116 C117 C120 C121 7.(2)
C118 C117 C120 C124 -2.(2)
C116 C117 C120 C124 142.0(14)
C98 C99 C121 C122 2.(2)
C95 C99 C121 C122 -137.6(13)
C98 C99 C121 C120 138.8(13)
C95 C99 C121 C120 -0.3(18)
C117 C120 C121 C99 -6.(2)
C124 C120 C121 C99 -143.1(18)
C117 C120 C121 C122 137.(2)
C124 C120 C121 C122 0
C99 C121 C122 C123 140.4(18)
C120 C121 C122 C123 0
C99 C121 C122 C125 -3.(2)
C120 C121 C122 C125 -142.9(15)
C121 C122 C123 C124 0
C125 C122 C123 C124 140.0(16)
C121 C122 C123 C151 -144.4(16)
C125 C122 C123 C151 -4.4(19)
C112 C111 C124 C120 -133.6(17)
C110 C111 C124 C120 3.(2)
C112 C111 C124 C123 4.(2)
C110 C111 C124 C123 140.9(13)
C117 C120 C124 C111 -2.(2)
C121 C120 C124 C111 138.9(19)
C117 C120 C124 C123 -141.4(18)
C121 C120 C124 C123 0
C122 C123 C124 C111 -145.6(16)
C151 C123 C124 C111 -4.0(18)
C122 C123 C124 C120 0
C151 C123 C124 C120 141.7(17)
C123 C122 C125 C126 -134.4(13)
C121 C122 C125 C126 2.6(18)
C123 C122 C125 C129 1.9(19)
C121 C122 C125 C129 138.8(13)
C99 C98 C126 C127 -135.7(13)
C97 C98 C126 C127 4.1(18)
C99 C98 C126 C125 0.6(18)
C97 C98 C126 C125 140.5(11)
C129 C125 C126 C98 -141.9(16)
C122 C125 C126 C98 -1.6(17)
C129 C125 C126 C127 0
C122 C125 C126 C127 140.3(16)
C98 C126 C127 C132 -6.2(19)
C125 C126 C127 C132 -145.9(16)
C98 C126 C127 C128 139.6(17)
C125 C126 C127 C128 0
C132 C127 C128 C147 -3.(2)
C126 C127 C128 C147 -147.(2)
C132 C127 C128 C129 143.5(17)
C126 C127 C128 C129 0
C147 C128 C129 C125 147.1(19)
C127 C128 C129 C125 0
C147 C128 C129 C152 4.(2)
C127 C128 C129 C152 -142.7(17)
C126 C125 C129 C128 0
C122 C125 C129 C128 -141.1(15)
C126 C125 C129 C152 145.3(16)
C122 C125 C129 C152 4.2(18)
C139 C130 C131 C146 0.1(18)
C134 C130 C131 C146 -144.5(16)
C139 C130 C131 C132 144.7(18)
C134 C130 C131 C132 0
C126 C127 C132 C133 6.(2)
C128 C127 C132 C133 -134.7(14)
C126 C127 C132 C131 142.1(13)
C128 C127 C132 C131 1.9(19)
C146 C131 C132 C127 -3.(2)
C130 C131 C132 C127 -143.6(16)
C146 C131 C132 C133 141.1(17)
C130 C131 C132 C133 0
C127 C132 C133 C134 138.9(17)
C131 C132 C133 C134 0
C127 C132 C133 C97 -2.6(19)
C131 C132 C133 C97 -141.5(16)
C96 C97 C133 C134 6.0(19)
C98 C97 C133 C134 -134.8(14)
C96 C97 C133 C132 141.1(12)
C98 C97 C133 C132 0.3(18)
C101 C102 C134 C133 1.6(18)
C103 C102 C134 C133 139.5(13)
C101 C102 C134 C130 -136.5(13)
C103 C102 C134 C130 1.4(19)
C132 C133 C134 C102 -142.5(17)
C97 C133 C134 C102 -4.8(19)
C132 C133 C134 C130 0
C97 C133 C134 C130 137.7(17)
C139 C130 C134 C102 0.(2)
C131 C130 C134 C102 142.5(17)
C139 C130 C134 C133 -142.4(18)
C131 C130 C134 C133 0
C145 C135 C136 C140 -1.3(19)
C139 C135 C136 C140 141.0(17)
C145 C135 C136 C137 -142.2(19)
C139 C135 C136 C137 0
C140 C136 C137 C138 -143.1(16)
C135 C136 C137 C138 0
C140 C136 C137 C109 -2.6(18)
C135 C136 C137 C109 140.6(14)
C108 C109 C137 C136 1.2(16)
C105 C109 C137 C136 -136.8(13)
C108 C109 C137 C138 137.9(11)
C105 C109 C137 C138 -0.1(17)
C104 C103 C138 C139 136.5(12)
C102 C103 C138 C139 0.3(17)
C104 C103 C138 C137 -3.2(17)
C102 C103 C138 C137 -139.4(12)
C136 C137 C138 C103 144.8(15)
C109 C137 C138 C103 3.2(17)
C136 C137 C138 C139 0
C109 C137 C138 C139 -141.6(13)
C131 C130 C139 C138 -140.5(13)
C134 C130 C139 C138 -1.(2)
C131 C130 C139 C135 -2.(2)
C134 C130 C139 C135 137.1(15)
C103 C138 C139 C130 1.2(18)
C137 C138 C139 C130 144.7(17)
C103 C138 C139 C135 -143.5(16)
C137 C138 C139 C135 0
C145 C135 C139 C130 1.(2)
C136 C135 C139 C130 -141.6(18)
C145 C135 C139 C138 142.7(18)
C136 C135 C139 C138 0
C137 C136 C140 C144 141.6(11)
C135 C136 C140 C144 4.1(16)
C137 C136 C140 C141 1.9(19)
C135 C136 C140 C141 -135.7(12)
C107 C108 C141 C142 1.6(17)
C109 C108 C141 C142 -139.7(11)
C107 C108 C141 C140 139.6(11)
C109 C108 C141 C140 -1.6(18)
C136 C140 C141 C108 0.2(18)
C144 C140 C141 C108 -142.4(15)
C136 C140 C141 C142 142.6(15)
C144 C140 C141 C142 0
C114 C113 C142 C141 -2.7(18)
C112 C113 C142 C141 137.0(14)
C114 C113 C142 C143 -139.6(12)
C112 C113 C142 C143 0.(2)
C108 C141 C142 C113 1.9(18)
C140 C141 C142 C113 -140.6(15)
C108 C141 C142 C143 142.6(15)
C140 C141 C142 C143 0
C113 C142 C143 C144 141.9(14)
C141 C142 C143 C144 0
C113 C142 C143 C154 -2.0(16)
C141 C142 C143 C154 -143.9(13)
C136 C140 C144 C149 -2.3(17)
C141 C140 C144 C149 143.6(15)
C136 C140 C144 C143 -145.9(14)
C141 C140 C144 C143 0
C142 C143 C144 C149 -144.4(14)
C154 C143 C144 C149 -2.6(16)
C142 C143 C144 C140 0
C154 C143 C144 C140 141.8(13)
C139 C135 C145 C146 1.(2)
C136 C135 C145 C146 139.4(14)
C139 C135 C145 C149 -141.6(14)
C136 C135 C145 C149 -4.(2)
C130 C131 C146 C147 142.7(13)
C132 C131 C146 C147 4.(2)
C130 C131 C146 C145 2.3(19)
C132 C131 C146 C145 -136.0(14)
C135 C145 C146 C131 -3.(2)
C149 C145 C146 C131 144.3(18)
C135 C145 C146 C147 -147.5(18)
C149 C145 C146 C147 0
C129 C128 C147 C146 -137.7(13)
C127 C128 C147 C146 5.(2)
C129 C128 C147 C148 -3.(2)
C127 C128 C147 C148 139.5(14)
C131 C146 C147 C128 -5.(2)
C145 C146 C147 C128 140.0(19)
C131 C146 C147 C148 -145.3(17)
C145 C146 C147 C148 0
C128 C147 C148 C149 -138.1(18)
C146 C147 C148 C149 0
C128 C147 C148 C153 1.1(18)
C146 C147 C148 C153 139.1(15)
C140 C144 C149 C145 -2.1(17)
C143 C144 C149 C145 137.5(11)
C140 C144 C149 C148 -138.6(12)
C143 C144 C149 C148 1.0(17)
C135 C145 C149 C144 5.(2)
C146 C145 C149 C144 -142.0(16)
C135 C145 C149 C148 147.1(19)
C146 C145 C149 C148 0
C147 C148 C149 C144 139.9(16)
C153 C148 C149 C144 1.8(18)
C147 C148 C149 C145 0
C153 C148 C149 C145 -138.1(15)
C111 C112 C150 C151 -3.(2)
C113 C112 C150 C151 -140.4(13)
C111 C112 C150 C154 136.9(14)
C113 C112 C150 C154 -1.(2)
C112 C150 C151 C152 145.9(16)
C154 C150 C151 C152 0
C112 C150 C151 C123 2.8(18)
C154 C150 C151 C123 -143.1(14)
C122 C123 C151 C152 0.8(18)
C124 C123 C151 C152 -137.7(13)
C122 C123 C151 C150 139.4(12)
C124 C123 C151 C150 0.8(19)
C150 C151 C152 C153 0
C123 C151 C152 C153 142.8(14)
C150 C151 C152 C129 -137.3(16)
C123 C151 C152 C129 5.5(18)
C128 C129 C152 C153 -3.4(17)
C125 C129 C152 C153 -142.9(12)
C128 C129 C152 C151 131.5(14)
C125 C129 C152 C151 -8.0(19)
C151 C152 C153 C154 0
C129 C152 C153 C154 141.5(15)
C151 C152 C153 C148 -140.3(14)
C129 C152 C153 C148 1.3(16)
C149 C148 C153 C152 134.0(13)
C147 C148 C153 C152 -0.2(16)
C149 C148 C153 C154 -3.1(17)
C147 C148 C153 C154 -137.4(12)
C152 C153 C154 C150 0
C148 C153 C154 C150 143.0(13)
C152 C153 C154 C143 -141.4(13)
C148 C153 C154 C143 1.6(16)
C112 C150 C154 C153 -142.8(18)
C151 C150 C154 C153 0
C112 C150 C154 C143 -1.3(18)
C151 C150 C154 C143 141.5(13)
C142 C143 C154 C153 139.6(11)
C144 C143 C154 C153 1.2(16)
C142 C143 C154 C150 2.5(14)
C144 C143 C154 C150 -135.9(11)
C160 C155 C156 C157 0
C155 C156 C157 C158 0
C156 C157 C158 C159 0
C157 C158 C159 C160 0
C158 C159 C160 C155 0
C158 C159 C160 C161 -177.(2)
C156 C155 C160 C159 0
C156 C155 C160 C161 176.(3)
